data_7115775
loop_
_publ_author_name
'Takuya Yokosaka'
'Tetsuhiro Nemoto'
'Hiroki Nakayama'
'Naoki Shiga'
'Yasumasa Hamada'

_publ_section_title
;
 Synthesis of nitrogen-containing fused-polycyclic compounds from tyramine
 derivatives using phenol dearomatization and cascade cyclization
;
_journal_name_full Chem.Commun.
_journal_page_first 12775
_journal_paper_doi 10.1039/C4cc04809A
_journal_volume 50
_journal_year 2014
_chemical_formula_moiety 'C32 H30 N2 O5 S2'
_chemical_formula_sum 'C32 H30 N2 O5 S2'
_chemical_formula_weight 586.72
_space_group_IT_number 2
_symmetry_cell_setting triclinic
_symmetry_Int_Tables_number 2
_symmetry_space_group_name_Hall '-P 1'
_symmetry_space_group_name_H-M 'P -1'
_atom_sites_solution_hydrogens geom
_atom_sites_solution_primary direct
_atom_sites_solution_secondary difmap
_cell_angle_alpha 103.7575(16)
_cell_angle_beta 92.1867(16)
_cell_angle_gamma 107.0971(15)
_cell_formula_units_Z 4
_cell_length_a 11.7659(3)
_cell_length_b 13.1216(4)
_cell_length_c 19.8185(5)
_cell_measurement_reflns_used 14603
_cell_measurement_temperature 93
_cell_measurement_theta_max 68.22
_cell_measurement_theta_min 3.65
_cell_volume 2821.30(14)
_computing_cell_refinement 'RAPID AUTO'
_computing_data_collection 'RAPID AUTO (Rigaku, ????)'
_computing_data_reduction 'RAPID AUTO'
_computing_molecular_graphics 'CrystalStructure 4.0'
_computing_publication_material 'CrystalStructure 4.0 (Rigaku, 2010)'
_computing_structure_refinement 'SHELXL97 (Sheldrick, 2008)'
_computing_structure_solution 'Il Milione (Burla, et al., 2007)'
_diffrn_ambient_temperature 93
_diffrn_detector_area_resol_mean 10.000
_diffrn_measured_fraction_theta_full 0.977
_diffrn_measured_fraction_theta_max 0.977
_diffrn_measurement_device_type 'Rigaku R-AXIS RAPID'
_diffrn_measurement_method \w
_diffrn_radiation_type 'Cu K\a'
_diffrn_radiation_wavelength 1.54187
_diffrn_reflns_av_R_equivalents 0.1012
_diffrn_reflns_limit_h_max 14
_diffrn_reflns_limit_h_min -14
_diffrn_reflns_limit_k_max 15
_diffrn_reflns_limit_k_min -15
_diffrn_reflns_limit_l_max 23
_diffrn_reflns_limit_l_min -23
_diffrn_reflns_number 30140
_diffrn_reflns_theta_full 68.23
_diffrn_reflns_theta_max 68.23
_diffrn_standards_number 0
_exptl_absorpt_coefficient_mu 2.085
_exptl_absorpt_correction_T_max 0.901
_exptl_absorpt_correction_T_min 0.681
_exptl_absorpt_correction_type multi-scan
_exptl_absorpt_process_details 'ABSCOR (Rigaku, 1995)'
_exptl_crystal_colour colorless
_exptl_crystal_density_diffrn 1.381
_exptl_crystal_density_method 'not measured'
_exptl_crystal_description platelet
_exptl_crystal_F_000 1232.00
_exptl_crystal_size_max 0.150
_exptl_crystal_size_mid 0.100
_exptl_crystal_size_min 0.050
_refine_diff_density_max 0.560
_refine_diff_density_min -0.640
_refine_ls_extinction_method none
_refine_ls_goodness_of_fit_ref 1.068
_refine_ls_hydrogen_treatment constr
_refine_ls_number_parameters 739
_refine_ls_number_reflns 10086
_refine_ls_number_restraints 0
_refine_ls_R_factor_gt 0.0782
_refine_ls_shift/su_max 0.000
_refine_ls_structure_factor_coef Fsqd
_refine_ls_weighting_details 'w = 1/[\s^2^(Fo^2^)+(0.0439P)^2^+3.1177P] where P=(Fo^2^+2Fc^2^)/3'
_refine_ls_weighting_scheme calc
_refine_ls_wR_factor_ref 0.1915
_reflns_number_gt 6385
_reflns_number_total 10086
_reflns_threshold_expression F^2^>2.0\s(F^2^)
_cod_data_source_file c4cc04809a2.cif
_cod_data_source_block 130521nemoto01
_cod_original_cell_volume 2821.29(13)
_cod_database_code 7115775

loop_
_symmetry_equiv_pos_site_id
_symmetry_equiv_pos_as_xyz
1 +X,+Y,+Z
2 -X,-Y,-Z

loop_
_atom_site_label
_atom_site_type_symbol
_atom_site_fract_x
_atom_site_fract_y
_atom_site_fract_z
_atom_site_U_iso_or_equiv
_atom_site_adp_type
_atom_site_occupancy
_atom_site_symmetry_multiplicity
_atom_site_calc_flag
_atom_site_refinement_flags
S1 S 0.59607(9) 0.23244(10) 0.10585(6) 0.0290(3) Uani 1.0 2 d .
S2 S 0.06774(9) 0.09987(10) 0.64697(6) 0.0290(3) Uani 1.0 2 d .
S3 S 0.20898(9) 0.37733(10) 0.43948(6) 0.0296(3) Uani 1.0 2 d .
S4 S 0.07173(9) 0.09202(10) 0.15594(6) 0.0335(3) Uani 1.0 2 d .
O1 O 0.4895(3) 0.2433(3) 0.07587(15) 0.0320(8) Uani 1.0 2 d .
O2 O 0.2638(3) 0.4909(3) 0.47744(15) 0.0309(8) Uani 1.0 2 d .
O3 O 0.0671(3) 0.1034(3) 0.57549(15) 0.0326(8) Uani 1.0 2 d .
O4 O 0.7097(3) 0.2808(3) 0.08409(15) 0.0327(8) Uani 1.0 2 d .
O5 O 0.1598(3) 0.3514(3) 0.36813(15) 0.0333(8) Uani 1.0 2 d .
O6 O -0.0323(3) 0.0262(3) 0.66752(15) 0.0314(8) Uani 1.0 2 d .
O7 O -0.0215(3) 0.0952(3) 0.10799(16) 0.0375(8) Uani 1.0 2 d .
O8 O -0.2384(3) 0.3432(3) 0.73626(17) 0.0451(9) Uani 1.0 2 d .
O9 O 0.0569(3) 0.1075(3) 0.22839(16) 0.0377(8) Uani 1.0 2 d .
O10 O 0.6199(3) 0.6055(3) 0.33296(18) 0.0443(9) Uani 1.0 2 d .
N1 N 0.6081(3) 0.2912(3) 0.19133(17) 0.0253(9) Uani 1.0 2 d .
N2 N 0.0997(3) 0.3245(3) 0.48246(18) 0.0296(9) Uani 1.0 2 d .
N3 N 0.0855(3) 0.2284(3) 0.69360(18) 0.0274(9) Uani 1.0 2 d .
N4 N 0.1922(3) 0.1894(4) 0.15113(19) 0.0322(10) Uani 1.0 2 d .
C1 C 0.1721(4) 0.3814(4) 0.9064(3) 0.0324(11) Uani 1.0 2 d .
C2 C 0.1156(4) 0.2657(4) 0.7670(3) 0.0257(10) Uani 1.0 2 d .
C3 C 0.6790(4) 0.3278(4) 0.3065(3) 0.0282(11) Uani 1.0 2 d .
C4 C 0.8768(4) 0.3412(4) 0.3504(3) 0.0308(11) Uani 1.0 2 d .
C5 C 0.1873(4) -0.0175(4) 0.6988(2) 0.0273(10) Uani 1.0 2 d .
C6 C 0.6746(4) 0.0555(4) 0.1061(3) 0.0305(11) Uani 1.0 2 d .
C8 C 0.7104(4) 0.3040(4) 0.2379(3) 0.0280(11) Uani 1.0 2 d .
C9 C 0.1357(4) -0.2403(4) 0.0818(3) 0.0336(12) Uani 1.0 2 d .
C10 C 0.4608(4) 0.0164(4) 0.0800(2) 0.0285(11) Uani 1.0 2 d .
C11 C 0.1699(4) 0.2728(4) 0.8852(3) 0.0330(11) Uani 1.0 2 d .
C12 C 0.3093(4) 0.1451(4) 0.6682(3) 0.0331(11) Uani 1.0 2 d .
C13 C 0.4043(4) 0.0318(4) 0.7146(3) 0.0331(11) Uani 1.0 2 d .
C14 C 0.2909(4) -0.0395(4) 0.7176(3) 0.0317(11) Uani 1.0 2 d .
C15 C -0.0757(4) 0.3543(4) 0.5820(3) 0.0304(11) Uani 1.0 2 d .
C16 C 0.0890(4) -0.0854(5) 0.0556(3) 0.0356(12) Uani 1.0 2 d .
C17 C 0.5149(4) 0.3075(4) 0.2336(3) 0.0263(10) Uani 1.0 2 d .
C18 C 0.8237(4) 0.2976(4) 0.2246(3) 0.0296(11) Uani 1.0 2 d .
C19 C 0.5575(4) 0.3292(4) 0.3017(3) 0.0255(10) Uani 1.0 2 d .
C20 C 0.3789(4) 0.3862(4) 0.1648(3) 0.0317(11) Uani 1.0 2 d .
C21 C 0.0614(4) 0.3165(4) 0.6707(3) 0.0283(11) Uani 1.0 2 d .
C22 C 0.4450(4) -0.0931(5) 0.0760(3) 0.0343(12) Uani 1.0 2 d .
C23 C 0.1978(4) 0.0742(4) 0.6736(3) 0.0295(11) Uani 1.0 2 d .
C24 C 0.1443(4) 0.4349(4) 0.8588(3) 0.0335(11) Uani 1.0 2 d .
C25 C 0.1426(4) 0.2119(4) 0.8155(3) 0.0299(11) Uani 1.0 2 d .
C26 C 0.9052(4) 0.3156(4) 0.2823(3) 0.0306(11) Uani 1.0 2 d .
C27 C 0.0295(4) 0.2069(4) 0.4504(3) 0.0294(11) Uani 1.0 2 d .
C28 C 0.3459(4) 0.3984(4) 0.2395(3) 0.0313(11) Uani 1.0 2 d .
C29 C -0.1709(4) 0.1588(4) 0.5921(3) 0.0302(11) Uani 1.0 2 d .
C30 C -0.0912(4) 0.2320(4) 0.5551(3) 0.0290(11) Uani 1.0 2 d .
C31 C 0.1335(4) -0.0855(4) 0.1753(3) 0.0326(11) Uani 1.0 2 d .
C32 C 0.4160(4) 0.4995(4) 0.2956(3) 0.0366(12) Uani 1.0 2 d .
C33 C 0.1059(4) -0.1873(4) 0.0331(3) 0.0338(11) Uani 1.0 2 d .
C34 C 0.2143(4) 0.2214(4) 0.0850(3) 0.0336(12) Uani 1.0 2 d .
C35 C 0.4132(4) 0.3523(4) 0.4937(3) 0.0315(11) Uani 1.0 2 d .
C36 C 0.3131(4) 0.3067(4) 0.4438(3) 0.0304(11) Uani 1.0 2 d .
C37 C 0.5412(4) 0.5531(4) 0.2843(3) 0.0365(12) Uani 1.0 2 d .
C38 C -0.2036(4) 0.3116(5) 0.6798(3) 0.0350(12) Uani 1.0 2 d .
C39 C -0.2174(4) 0.1958(4) 0.6501(3) 0.0325(11) Uani 1.0 2 d .
C40 C 0.3028(4) 0.1918(4) 0.1896(3) 0.0307(11) Uani 1.0 2 d .
C41 C 0.5759(4) 0.0924(4) 0.0973(2) 0.0270(11) Uani 1.0 2 d .
C42 C 0.1362(4) 0.3432(4) 0.5580(2) 0.0295(11) Uani 1.0 2 d .
C43 C 0.1507(4) -0.1876(4) 0.1523(3) 0.0339(12) Uani 1.0 2 d .
C44 C 0.0809(4) 0.4034(4) 0.7264(3) 0.0293(11) Uani 1.0 2 d .
C45 C 0.1004(4) -0.0338(4) 0.1268(3) 0.0296(11) Uani 1.0 2 d .
C46 C 0.3947(4) 0.3065(4) 0.2067(3) 0.0274(11) Uani 1.0 2 d .
C47 C 0.6554(4) -0.0559(4) 0.1019(3) 0.0329(11) Uani 1.0 2 d .
C48 C 0.0266(4) 0.3131(4) 0.5970(3) 0.0265(10) Uani 1.0 2 d .
C49 C -0.0933(4) 0.1825(4) 0.4769(3) 0.0288(11) Uani 1.0 2 d .
C50 C 0.5402(4) -0.1318(4) 0.0882(3) 0.0317(11) Uani 1.0 2 d .
C51 C -0.1531(4) 0.3917(4) 0.6365(3) 0.0318(11) Uani 1.0 2 d .
C52 C 0.5637(4) 0.5458(4) 0.2108(3) 0.0340(11) Uani 1.0 2 d .
C53 C 0.4879(4) 0.4719(4) 0.1577(3) 0.0330(12) Uani 1.0 2 d .
C54 C 0.2898(4) 0.2007(4) 0.4005(3) 0.0315(11) Uani 1.0 2 d .
C55 C 0.2788(4) 0.3452(4) 0.1035(3) 0.0342(12) Uani 1.0 2 d .
C56 C 0.4113(4) 0.1229(4) 0.6891(3) 0.0372(12) Uani 1.0 2 d .
C57 C 0.1506(5) -0.3533(4) 0.0573(3) 0.0423(13) Uani 1.0 2 d .
C58 C 0.4709(4) 0.1877(5) 0.4555(3) 0.0348(12) Uani 1.0 2 d .
C59 C 0.7643(4) 0.3481(4) 0.3635(3) 0.0303(11) Uani 1.0 2 d .
C60 C 0.4914(4) 0.2922(5) 0.4980(3) 0.0368(12) Uani 1.0 2 d .
C61 C 0.5138(4) 0.0070(5) 0.7387(3) 0.0426(14) Uani 1.0 2 d .
C62 C 0.5194(5) -0.2497(5) 0.0883(3) 0.0440(13) Uani 1.0 2 d .
C63 C 0.3682(4) 0.1417(5) 0.4073(3) 0.0379(12) Uani 1.0 2 d .
C64 C 0.5581(5) 0.1243(5) 0.4597(3) 0.0501(15) Uani 1.0 2 d .
C65 C 0.1146(4) 0.3758(4) 0.7884(3) 0.0248(10) Uani 1.0 2 d .
H1 H 0.1930 0.4201 0.9544 0.0389 Uiso 1.0 2 calc R
H4 H 0.9354 0.3542 0.3885 0.0370 Uiso 1.0 2 calc R
H5 H 0.1108 -0.0645 0.7032 0.0328 Uiso 1.0 2 calc R
H6 H 0.7536 0.1059 0.1150 0.0366 Uiso 1.0 2 calc R
H10 H 0.3942 0.0401 0.0711 0.0342 Uiso 1.0 2 calc R
H11 H 0.1876 0.2382 0.9195 0.0395 Uiso 1.0 2 calc R
H12 H 0.3154 0.2075 0.6504 0.0397 Uiso 1.0 2 calc R
H14 H 0.2846 -0.1042 0.7327 0.0380 Uiso 1.0 2 calc R
H15 H -0.0638 0.3953 0.5450 0.0365 Uiso 1.0 2 calc R
H16 H 0.0694 -0.0501 0.0222 0.0427 Uiso 1.0 2 calc R
H18 H 0.8445 0.2816 0.1783 0.0355 Uiso 1.0 2 calc R
H19 H 0.5137 0.3433 0.3403 0.0306 Uiso 1.0 2 calc R
H22 H 0.3664 -0.1441 0.0646 0.0412 Uiso 1.0 2 calc R
H24 H 0.1454 0.5096 0.8735 0.0402 Uiso 1.0 2 calc R
H25 H 0.1423 0.1373 0.8016 0.0359 Uiso 1.0 2 calc R
H26 H 0.9828 0.3102 0.2749 0.0367 Uiso 1.0 2 calc R
H27A H 0.0723 0.1582 0.4631 0.0353 Uiso 1.0 2 calc R
H27B H 0.0200 0.1924 0.3988 0.0353 Uiso 1.0 2 calc R
H28 H 0.2578 0.3739 0.2428 0.0376 Uiso 1.0 2 calc R
H29 H -0.1902 0.0813 0.5736 0.0363 Uiso 1.0 2 calc R
H31 H 0.1440 -0.0505 0.2240 0.0391 Uiso 1.0 2 calc R
H32A H 0.3726 0.5546 0.3005 0.0439 Uiso 1.0 2 calc R
H32B H 0.4177 0.4789 0.3405 0.0439 Uiso 1.0 2 calc R
H33 H 0.0973 -0.2218 -0.0156 0.0406 Uiso 1.0 2 calc R
H34A H 0.1375 0.2036 0.0557 0.0404 Uiso 1.0 2 calc R
H34B H 0.2642 0.1807 0.0586 0.0404 Uiso 1.0 2 calc R
H35 H 0.4278 0.4236 0.5244 0.0378 Uiso 1.0 2 calc R
H39 H -0.2616 0.1435 0.6729 0.0390 Uiso 1.0 2 calc R
H40A H 0.3368 0.1377 0.1609 0.0368 Uiso 1.0 2 calc R
H40B H 0.2841 0.1704 0.2335 0.0368 Uiso 1.0 2 calc R
H42A H 0.1832 0.4217 0.5782 0.0354 Uiso 1.0 2 calc R
H42B H 0.1878 0.2976 0.5639 0.0354 Uiso 1.0 2 calc R
H43 H 0.1733 -0.2219 0.1855 0.0407 Uiso 1.0 2 calc R
H44 H 0.0735 0.4730 0.7250 0.0351 Uiso 1.0 2 calc R
H47 H 0.7221 -0.0808 0.1084 0.0395 Uiso 1.0 2 calc R
H49A H -0.1448 0.2113 0.4508 0.0345 Uiso 1.0 2 calc R
H49B H -0.1305 0.1015 0.4664 0.0345 Uiso 1.0 2 calc R
H51A H -0.1046 0.4630 0.6686 0.0381 Uiso 1.0 2 calc R
H51B H -0.2205 0.4049 0.6124 0.0381 Uiso 1.0 2 calc R
H52 H 0.6343 0.5952 0.2011 0.0408 Uiso 1.0 2 calc R
H53 H 0.5055 0.4748 0.1116 0.0396 Uiso 1.0 2 calc R
H54 H 0.2210 0.1690 0.3668 0.0378 Uiso 1.0 2 calc R
H55A H 0.2194 0.3847 0.1152 0.0411 Uiso 1.0 2 calc R
H55B H 0.3136 0.3645 0.0617 0.0411 Uiso 1.0 2 calc R
H56 H 0.4877 0.1711 0.6858 0.0446 Uiso 1.0 2 calc R
H57A H 0.1810 -0.3737 0.0972 0.0507 Uiso 1.0 2 calc R
H57B H 0.2075 -0.3519 0.0224 0.0507 Uiso 1.0 2 calc R
H57C H 0.0731 -0.4076 0.0363 0.0507 Uiso 1.0 2 calc R
H59 H 0.7452 0.3661 0.4101 0.0364 Uiso 1.0 2 calc R
H60 H 0.5609 0.3242 0.5311 0.0442 Uiso 1.0 2 calc R
H61A H 0.5237 -0.0561 0.7042 0.0511 Uiso 1.0 2 calc R
H61B H 0.5045 -0.0106 0.7839 0.0511 Uiso 1.0 2 calc R
H61C H 0.5845 0.0717 0.7435 0.0511 Uiso 1.0 2 calc R
H62A H 0.4861 -0.2625 0.1313 0.0528 Uiso 1.0 2 calc R
H62B H 0.5954 -0.2661 0.0861 0.0528 Uiso 1.0 2 calc R
H62C H 0.4629 -0.2979 0.0476 0.0528 Uiso 1.0 2 calc R
H63 H 0.3517 0.0687 0.3785 0.0454 Uiso 1.0 2 calc R
H64A H 0.5663 0.1146 0.5069 0.0601 Uiso 1.0 2 calc R
H64B H 0.6363 0.1654 0.4489 0.0601 Uiso 1.0 2 calc R
H64C H 0.5284 0.0518 0.4258 0.0601 Uiso 1.0 2 calc R

loop_
_atom_site_aniso_label
_atom_site_aniso_U_11
_atom_site_aniso_U_22
_atom_site_aniso_U_33
_atom_site_aniso_U_12
_atom_site_aniso_U_13
_atom_site_aniso_U_23
S1 0.0239(6) 0.0331(7) 0.0294(6) 0.0076(5) 0.0017(5) 0.0090(5)
S2 0.0261(6) 0.0301(7) 0.0316(7) 0.0089(5) 0.0008(5) 0.0097(6)
S3 0.0240(6) 0.0358(8) 0.0302(6) 0.0080(5) 0.0034(5) 0.0125(6)
S4 0.0227(6) 0.0400(8) 0.0377(7) 0.0076(5) 0.0017(5) 0.0127(6)
O1 0.0266(16) 0.041(2) 0.0311(18) 0.0144(15) 0.0007(13) 0.0103(16)
O2 0.0300(16) 0.0252(19) 0.0355(18) 0.0049(14) 0.0054(14) 0.0086(15)
O3 0.0410(18) 0.0306(19) 0.0289(18) 0.0147(16) 0.0009(14) 0.0092(15)
O4 0.0264(16) 0.036(2) 0.0327(18) 0.0027(14) 0.0056(13) 0.0114(15)
O5 0.0253(16) 0.046(3) 0.0269(17) 0.0060(15) 0.0005(13) 0.0140(16)
O6 0.0210(15) 0.0295(19) 0.042(2) 0.0060(14) 0.0021(13) 0.0095(15)
O7 0.0247(16) 0.045(3) 0.042(2) 0.0084(15) -0.0054(14) 0.0143(17)
O8 0.050(2) 0.055(3) 0.044(3) 0.0279(19) 0.0197(17) 0.0224(19)
O9 0.0321(17) 0.048(3) 0.0342(19) 0.0130(16) 0.0089(14) 0.0126(17)
O10 0.0394(19) 0.035(3) 0.052(3) 0.0057(17) -0.0054(17) 0.0087(18)
N1 0.0218(18) 0.030(3) 0.024(2) 0.0099(16) -0.0002(15) 0.0062(17)
N2 0.0249(19) 0.033(3) 0.027(2) 0.0037(17) 0.0037(16) 0.0086(18)
N3 0.0277(19) 0.026(3) 0.031(3) 0.0086(17) -0.0006(16) 0.0124(18)
N4 0.0213(19) 0.041(3) 0.033(3) 0.0060(18) -0.0036(16) 0.0140(19)
C1 0.030(3) 0.038(3) 0.028(3) 0.008(3) 0.0011(19) 0.009(3)
C2 0.020(2) 0.027(3) 0.030(3) 0.0055(19) 0.0044(18) 0.009(2)
C3 0.026(3) 0.031(3) 0.030(3) 0.009(2) 0.0006(19) 0.012(3)
C4 0.026(3) 0.029(3) 0.040(3) 0.009(2) -0.003(2) 0.013(3)
C5 0.023(3) 0.034(3) 0.028(3) 0.012(2) 0.0066(18) 0.009(2)
C6 0.022(3) 0.034(3) 0.034(3) 0.008(2) -0.0001(19) 0.008(3)
C8 0.028(3) 0.029(3) 0.030(3) 0.009(2) 0.0015(19) 0.014(3)
C9 0.021(3) 0.036(3) 0.043(3) 0.005(2) 0.012(2) 0.012(3)
C10 0.025(3) 0.032(3) 0.025(3) 0.008(2) 0.0007(18) 0.004(2)
C11 0.027(3) 0.038(3) 0.036(3) 0.009(3) 0.001(2) 0.014(3)
C12 0.028(3) 0.028(3) 0.045(3) 0.009(2) 0.006(2) 0.012(3)
C13 0.030(3) 0.043(4) 0.031(3) 0.015(3) 0.006(2) 0.013(3)
C14 0.039(3) 0.026(3) 0.030(3) 0.012(3) 0.007(2) 0.004(2)
C15 0.025(3) 0.034(3) 0.037(3) 0.009(2) 0.007(2) 0.017(3)
C16 0.023(3) 0.045(4) 0.036(3) 0.002(3) -0.002(2) 0.016(3)
C17 0.019(2) 0.026(3) 0.036(3) 0.0101(19) 0.0039(18) 0.006(2)
C18 0.025(3) 0.031(3) 0.032(3) 0.007(2) 0.0027(19) 0.009(3)
C19 0.029(3) 0.024(3) 0.025(3) 0.011(2) 0.0042(19) 0.006(2)
C20 0.028(3) 0.037(3) 0.028(3) 0.006(3) -0.001(2) 0.010(3)
C21 0.024(3) 0.029(3) 0.034(3) 0.009(2) 0.0035(19) 0.013(3)
C22 0.027(3) 0.042(4) 0.030(3) 0.007(3) 0.003(2) 0.008(3)
C23 0.030(3) 0.030(3) 0.028(3) 0.008(2) 0.0000(19) 0.008(3)
C24 0.030(3) 0.029(3) 0.038(3) 0.005(2) 0.006(2) 0.007(3)
C25 0.029(3) 0.028(3) 0.033(3) 0.009(2) 0.004(2) 0.010(3)
C26 0.022(3) 0.029(3) 0.041(3) 0.007(2) -0.001(2) 0.011(3)
C27 0.026(3) 0.030(3) 0.030(3) 0.005(2) 0.0021(19) 0.008(3)
C28 0.025(3) 0.034(3) 0.038(3) 0.014(3) 0.008(2) 0.009(3)
C29 0.022(2) 0.036(3) 0.038(3) 0.010(2) 0.0024(19) 0.016(3)
C30 0.023(3) 0.031(3) 0.034(3) 0.006(2) 0.0024(19) 0.013(3)
C31 0.026(3) 0.042(4) 0.031(3) 0.013(3) 0.0053(19) 0.009(3)
C32 0.034(3) 0.042(4) 0.034(3) 0.014(3) -0.001(2) 0.009(3)
C33 0.031(3) 0.034(3) 0.035(3) 0.010(3) 0.005(2) 0.005(3)
C34 0.021(3) 0.038(3) 0.037(3) 0.001(2) -0.0021(19) 0.010(3)
C35 0.026(3) 0.035(3) 0.030(3) 0.006(2) 0.0022(19) 0.007(3)
C36 0.025(3) 0.036(3) 0.028(3) 0.005(2) 0.0071(19) 0.010(3)
C37 0.033(3) 0.027(3) 0.050(4) 0.011(3) -0.003(3) 0.010(3)
C38 0.031(3) 0.050(4) 0.035(3) 0.020(3) 0.009(2) 0.020(3)
C39 0.024(3) 0.038(3) 0.043(3) 0.012(3) 0.009(2) 0.020(3)
C40 0.019(2) 0.042(3) 0.033(3) 0.010(2) -0.0015(19) 0.013(3)
C41 0.024(3) 0.034(3) 0.021(3) 0.009(2) 0.0021(18) 0.002(2)
C42 0.027(3) 0.036(3) 0.026(3) 0.009(2) 0.0028(19) 0.011(3)
C43 0.027(3) 0.036(3) 0.040(3) 0.009(3) 0.009(2) 0.014(3)
C44 0.026(3) 0.024(3) 0.042(3) 0.012(2) 0.003(2) 0.010(3)
C45 0.018(2) 0.031(3) 0.037(3) 0.004(2) 0.0029(19) 0.011(3)
C46 0.023(3) 0.032(3) 0.027(3) 0.007(2) -0.0009(18) 0.011(2)
C47 0.032(3) 0.032(3) 0.033(3) 0.011(3) -0.001(2) 0.004(3)
C48 0.022(2) 0.031(3) 0.028(3) 0.008(2) 0.0034(18) 0.012(2)
C49 0.025(3) 0.024(3) 0.039(3) 0.011(2) 0.0034(19) 0.008(3)
C50 0.036(3) 0.032(3) 0.026(3) 0.011(3) 0.006(2) 0.004(2)
C51 0.026(3) 0.039(3) 0.039(3) 0.019(3) 0.004(2) 0.017(3)
C52 0.033(3) 0.030(3) 0.041(3) 0.009(3) 0.003(3) 0.012(3)
C53 0.030(3) 0.038(3) 0.041(3) 0.017(3) 0.004(2) 0.019(3)
C54 0.022(3) 0.034(3) 0.036(3) 0.008(2) 0.0068(19) 0.003(3)
C55 0.031(3) 0.039(4) 0.036(3) 0.010(3) 0.003(2) 0.017(3)
C56 0.025(3) 0.037(4) 0.048(3) 0.005(3) 0.009(3) 0.014(3)
C57 0.038(3) 0.040(4) 0.047(4) 0.009(3) 0.008(3) 0.010(3)
C58 0.028(3) 0.037(3) 0.042(3) 0.011(3) 0.010(2) 0.013(3)
C59 0.031(3) 0.033(3) 0.029(3) 0.012(2) -0.0001(19) 0.009(3)
C60 0.021(3) 0.046(4) 0.045(3) 0.008(3) 0.001(2) 0.018(3)
C61 0.037(3) 0.062(4) 0.037(3) 0.024(3) 0.008(3) 0.017(3)
C62 0.049(3) 0.043(4) 0.041(3) 0.013(3) 0.002(3) 0.015(3)
C63 0.028(3) 0.041(4) 0.042(3) 0.009(3) 0.012(2) 0.006(3)
C64 0.041(3) 0.058(4) 0.059(4) 0.023(3) 0.014(3) 0.019(3)
C65 0.019(2) 0.027(3) 0.027(3) 0.0047(19) 0.0013(18) 0.006(2)

loop_
_atom_type_symbol
_atom_type_description
_atom_type_scat_dispersion_real
_atom_type_scat_dispersion_imag
_atom_type_scat_source
C C 0.0181 0.0091
;
International Tables for Crystallography
(1992, Vol. C, Tables 4.2.6.8 and 6.1.1.4)
;
H H 0.0000 0.0000
;
International Tables for Crystallography
(1992, Vol. C, Table 6.1.1.4)
;
N N 0.0311 0.0180
;
International Tables for Crystallography
(1992, Vol. C, Tables 4.2.6.8 and 6.1.1.4)
;
O O 0.0492 0.0322
;
International Tables for Crystallography
(1992, Vol. C, Tables 4.2.6.8 and 6.1.1.4)
;
S S 0.3331 0.5567
;
International Tables for Crystallography
(1992, Vol. C, Tables 4.2.6.8 and 6.1.1.4)
;

loop_
_geom_angle_atom_site_label_1
_geom_angle_atom_site_label_2
_geom_angle_atom_site_label_3
_geom_angle
_geom_angle_publ_flag
O1 S1 O4 120.5(2) yes
O1 S1 N1 106.12(19) yes
O1 S1 C41 108.70(19) yes
O4 S1 N1 105.60(16) yes
O4 S1 C41 108.7(2) yes
N1 S1 C41 106.3(2) yes
O3 S2 O6 119.11(17) yes
O3 S2 N3 106.2(2) yes
O3 S2 C23 109.5(2) yes
O6 S2 N3 108.84(19) yes
O6 S2 C23 108.4(3) yes
N3 S2 C23 103.77(19) yes
O2 S3 O5 119.5(3) yes
O2 S3 N2 106.95(18) yes
O2 S3 C36 108.30(19) yes
O5 S3 N2 106.97(17) yes
O5 S3 C36 108.3(2) yes
N2 S3 C36 106.0(3) yes
O7 S4 O9 119.5(2) yes
O7 S4 N4 106.8(3) yes
O7 S4 C45 108.7(2) yes
O9 S4 N4 106.33(18) yes
O9 S4 C45 107.7(3) yes
N4 S4 C45 107.2(2) yes
S1 N1 C8 122.0(3) yes
S1 N1 C17 128.5(3) yes
C8 N1 C17 107.3(4) yes
S3 N2 C27 115.3(3) yes
S3 N2 C42 114.0(3) yes
C27 N2 C42 110.8(4) yes
S2 N3 C2 124.1(4) yes
S2 N3 C21 128.4(3) yes
C2 N3 C21 107.2(4) yes
S4 N4 C34 120.9(3) yes
S4 N4 C40 115.8(4) yes
C34 N4 C40 112.1(4) yes
C11 C1 C24 121.0(5) yes
N3 C2 C25 130.9(5) yes
N3 C2 C65 108.0(5) yes
C25 C2 C65 121.2(4) yes
C8 C3 C19 107.6(4) yes
C8 C3 C59 119.7(4) yes
C19 C3 C59 132.7(5) yes
C26 C4 C59 120.8(5) yes
C14 C5 C23 118.7(4) yes
C41 C6 C47 119.2(4) yes
N1 C8 C3 107.2(4) yes
N1 C8 C18 130.9(4) yes
C3 C8 C18 121.9(4) yes
C33 C9 C43 118.9(5) yes
C33 C9 C57 120.3(5) yes
C43 C9 C57 120.8(5) yes
C22 C10 C41 119.4(5) yes
C1 C11 C25 122.5(6) yes
C23 C12 C56 118.7(5) yes
C14 C13 C56 118.4(5) yes
C14 C13 C61 119.2(5) yes
C56 C13 C61 122.4(4) yes
C5 C14 C13 121.2(5) yes
C30 C15 C48 61.2(3) yes
C30 C15 C51 119.4(4) yes
C48 C15 C51 124.3(5) yes
C33 C16 C45 120.7(6) yes
N1 C17 C19 108.5(4) yes
N1 C17 C46 125.3(4) yes
C19 C17 C46 126.2(4) yes
C8 C18 C26 116.9(4) yes
C3 C19 C17 109.4(4) yes
C28 C20 C46 59.1(4) yes
C28 C20 C53 114.2(4) yes
C28 C20 C55 119.3(4) yes
C46 C20 C53 116.9(4) yes
C46 C20 C55 119.3(4) yes
C53 C20 C55 116.0(5) yes
N3 C21 C44 108.4(5) yes
N3 C21 C48 125.4(4) yes
C44 C21 C48 126.2(5) yes
C10 C22 C50 122.3(4) yes
S2 C23 C5 119.0(4) yes
S2 C23 C12 119.6(5) yes
C5 C23 C12 121.4(5) yes
C1 C24 C65 118.1(5) yes
C2 C25 C11 116.8(5) yes
C4 C26 C18 122.2(5) yes
N2 C27 C49 109.2(4) yes
C20 C28 C32 118.9(4) yes
C20 C28 C46 60.5(4) yes
C32 C28 C46 123.7(4) yes
C30 C29 C39 123.8(5) yes
C15 C30 C29 115.5(4) yes
C15 C30 C48 58.9(3) yes
C15 C30 C49 119.5(5) yes
C29 C30 C48 116.9(4) yes
C29 C30 C49 115.4(4) yes
C48 C30 C49 119.0(4) yes
C43 C31 C45 120.0(5) yes
C28 C32 C37 116.1(4) yes
C9 C33 C16 120.3(5) yes
N4 C34 C55 107.8(4) yes
C36 C35 C60 119.2(5) yes
S3 C36 C35 120.4(4) yes
S3 C36 C54 119.1(4) yes
C35 C36 C54 120.3(5) yes
O10 C37 C32 122.2(5) yes
O10 C37 C52 121.7(5) yes
C32 C37 C52 116.0(4) yes
O8 C38 C39 121.3(5) yes
O8 C38 C51 120.6(5) yes
C39 C38 C51 117.9(5) yes
C29 C39 C38 123.3(5) yes
N4 C40 C46 111.1(5) yes
S1 C41 C6 120.5(3) yes
S1 C41 C10 119.7(4) yes
C6 C41 C10 119.8(5) yes
N2 C42 C48 110.8(4) yes
C9 C43 C31 121.1(6) yes
C21 C44 C65 110.1(5) yes
S4 C45 C16 121.0(5) yes
S4 C45 C31 120.1(4) yes
C16 C45 C31 118.9(5) yes
C17 C46 C20 122.2(4) yes
C17 C46 C28 120.2(4) yes
C17 C46 C40 112.5(5) yes
C20 C46 C28 60.5(4) yes
C20 C46 C40 117.9(4) yes
C28 C46 C40 114.0(4) yes
C6 C47 C50 121.5(5) yes
C15 C48 C21 118.4(4) yes
C15 C48 C30 59.9(3) yes
C15 C48 C42 117.7(5) yes
C21 C48 C30 122.0(4) yes
C21 C48 C42 111.6(4) yes
C30 C48 C42 118.3(4) yes
C27 C49 C30 114.6(3) yes
C22 C50 C47 117.6(5) yes
C22 C50 C62 121.1(4) yes
C47 C50 C62 121.2(5) yes
C15 C51 C38 115.2(5) yes
C37 C52 C53 122.0(5) yes
C20 C53 C52 125.1(5) yes
C36 C54 C63 119.2(4) yes
C20 C55 C34 114.2(5) yes
C12 C56 C13 121.5(4) yes
C60 C58 C63 118.4(6) yes
C60 C58 C64 121.2(4) yes
C63 C58 C64 120.4(5) yes
C3 C59 C4 118.6(5) yes
C35 C60 C58 121.7(4) yes
C54 C63 C58 121.2(5) yes
C2 C65 C24 120.4(5) yes
C2 C65 C44 106.4(4) yes
C24 C65 C44 133.3(5) yes
C11 C1 H1 119.472 no
C24 C1 H1 119.492 no
C26 C4 H4 119.609 no
C59 C4 H4 119.608 no
C14 C5 H5 120.638 no
C23 C5 H5 120.653 no
C41 C6 H6 120.381 no
C47 C6 H6 120.388 no
C22 C10 H10 120.304 no
C41 C10 H10 120.318 no
C1 C11 H11 118.750 no
C25 C11 H11 118.742 no
C23 C12 H12 120.648 no
C56 C12 H12 120.642 no
C5 C14 H14 119.374 no
C13 C14 H14 119.386 no
C30 C15 H15 113.907 no
C48 C15 H15 113.908 no
C51 C15 H15 113.905 no
C33 C16 H16 119.681 no
C45 C16 H16 119.669 no
C8 C18 H18 121.554 no
C26 C18 H18 121.548 no
C3 C19 H19 125.280 no
C17 C19 H19 125.303 no
C10 C22 H22 118.833 no
C50 C22 H22 118.822 no
C1 C24 H24 120.936 no
C65 C24 H24 120.945 no
C2 C25 H25 121.613 no
C11 C25 H25 121.615 no
C4 C26 H26 118.917 no
C18 C26 H26 118.930 no
N2 C27 H27A 109.847 no
N2 C27 H27B 109.847 no
C49 C27 H27A 109.853 no
C49 C27 H27B 109.840 no
H27A C27 H27B 108.266 no
C20 C28 H28 114.359 no
C32 C28 H28 114.357 no
C46 C28 H28 114.354 no
C30 C29 H29 118.110 no
C39 C29 H29 118.091 no
C43 C31 H31 119.981 no
C45 C31 H31 119.981 no
C28 C32 H32A 108.249 no
C28 C32 H32B 108.257 no
C37 C32 H32A 108.256 no
C37 C32 H32B 108.265 no
H32A C32 H32B 107.387 no
C9 C33 H33 119.832 no
C16 C33 H33 119.823 no
N4 C34 H34A 110.141 no
N4 C34 H34B 110.145 no
C55 C34 H34A 110.139 no
C55 C34 H34B 110.146 no
H34A C34 H34B 108.461 no
C36 C35 H35 120.413 no
C60 C35 H35 120.421 no
C29 C39 H39 118.357 no
C38 C39 H39 118.363 no
N4 C40 H40A 109.422 no
N4 C40 H40B 109.415 no
C46 C40 H40A 109.415 no
C46 C40 H40B 109.411 no
H40A C40 H40B 108.028 no
N2 C42 H42A 109.487 no
N2 C42 H42B 109.475 no
C48 C42 H42A 109.473 no
C48 C42 H42B 109.463 no
H42A C42 H42B 108.055 no
C9 C43 H43 119.462 no
C31 C43 H43 119.466 no
C21 C44 H44 124.961 no
C65 C44 H44 124.955 no
C6 C47 H47 119.272 no
C50 C47 H47 119.277 no
C27 C49 H49A 108.634 no
C27 C49 H49B 108.619 no
C30 C49 H49A 108.617 no
C30 C49 H49B 108.617 no
H49A C49 H49B 107.579 no
C15 C51 H51A 108.477 no
C15 C51 H51B 108.490 no
C38 C51 H51A 108.469 no
C38 C51 H51B 108.475 no
H51A C51 H51B 107.507 no
C37 C52 H52 119.018 no
C53 C52 H52 119.017 no
C20 C53 H53 117.468 no
C52 C53 H53 117.478 no
C36 C54 H54 120.427 no
C63 C54 H54 120.422 no
C20 C55 H55A 108.702 no
C20 C55 H55B 108.696 no
C34 C55 H55A 108.703 no
C34 C55 H55B 108.688 no
H55A C55 H55B 107.610 no
C12 C56 H56 119.238 no
C13 C56 H56 119.237 no
C9 C57 H57A 109.469 no
C9 C57 H57B 109.473 no
C9 C57 H57C 109.475 no
H57A C57 H57B 109.470 no
H57A C57 H57C 109.468 no
H57B C57 H57C 109.473 no
C3 C59 H59 120.702 no
C4 C59 H59 120.693 no
C35 C60 H60 119.140 no
C58 C60 H60 119.145 no
C13 C61 H61A 109.470 no
C13 C61 H61B 109.480 no
C13 C61 H61C 109.471 no
H61A C61 H61B 109.464 no
H61A C61 H61C 109.475 no
H61B C61 H61C 109.468 no
C50 C62 H62A 109.466 no
C50 C62 H62B 109.475 no
C50 C62 H62C 109.470 no
H62A C62 H62B 109.466 no
H62A C62 H62C 109.468 no
H62B C62 H62C 109.484 no
C54 C63 H63 119.397 no
C58 C63 H63 119.389 no
C58 C64 H64A 109.472 no
C58 C64 H64B 109.474 no
C58 C64 H64C 109.470 no
H64A C64 H64B 109.469 no
H64A C64 H64C 109.469 no
H64B C64 H64C 109.473 no

loop_
_geom_bond_atom_site_label_1
_geom_bond_atom_site_label_2
_geom_bond_distance
_geom_bond_publ_flag
S1 O1 1.427(4) yes
S1 O4 1.432(3) yes
S1 N1 1.667(4) yes
S1 C41 1.748(6) yes
S2 O3 1.428(4) yes
S2 O6 1.428(3) yes
S2 N3 1.667(4) yes
S2 C23 1.749(6) yes
S3 O2 1.438(3) yes
S3 O5 1.429(3) yes
S3 N2 1.643(4) yes
S3 C36 1.751(6) yes
S4 O7 1.441(4) yes
S4 O9 1.426(4) yes
S4 N4 1.629(4) yes
S4 C45 1.750(6) yes
O8 C38 1.228(6) yes
O10 C37 1.226(6) yes
N1 C8 1.432(6) yes
N1 C17 1.441(6) yes
N2 C27 1.487(6) yes
N2 C42 1.484(6) yes
N3 C2 1.415(6) yes
N3 C21 1.433(7) yes
N4 C34 1.478(7) yes
N4 C40 1.471(6) yes
C1 C11 1.378(8) yes
C1 C24 1.384(8) yes
C2 C25 1.398(8) yes
C2 C65 1.410(7) yes
C3 C8 1.409(7) yes
C3 C19 1.436(7) yes
C3 C59 1.403(7) yes
C4 C26 1.390(7) yes
C4 C59 1.382(7) yes
C5 C14 1.389(7) yes
C5 C23 1.385(8) yes
C6 C41 1.403(8) yes
C6 C47 1.393(8) yes
C8 C18 1.392(7) yes
C9 C33 1.407(9) yes
C9 C43 1.382(7) yes
C9 C57 1.510(8) yes
C10 C22 1.375(8) yes
C10 C41 1.398(6) yes
C11 C25 1.393(6) yes
C12 C23 1.393(6) yes
C12 C56 1.386(8) yes
C13 C14 1.399(6) yes
C13 C56 1.387(9) yes
C13 C61 1.505(8) yes
C15 C30 1.519(7) yes
C15 C48 1.504(7) yes
C15 C51 1.523(7) yes
C16 C33 1.380(8) yes
C16 C45 1.395(7) yes
C17 C19 1.354(7) yes
C17 C46 1.487(7) yes
C18 C26 1.392(7) yes
C20 C28 1.528(7) yes
C20 C46 1.528(8) yes
C20 C53 1.473(6) yes
C20 C55 1.537(6) yes
C21 C44 1.341(6) yes
C21 C48 1.488(7) yes
C22 C50 1.394(8) yes
C24 C65 1.400(6) yes
C27 C49 1.528(6) yes
C28 C32 1.505(6) yes
C28 C46 1.507(8) yes
C29 C30 1.482(7) yes
C29 C39 1.340(7) yes
C30 C48 1.540(5) yes
C30 C49 1.527(6) yes
C31 C43 1.385(8) yes
C31 C45 1.405(8) yes
C32 C37 1.485(7) yes
C34 C55 1.523(7) yes
C35 C36 1.392(6) yes
C35 C60 1.388(8) yes
C36 C54 1.392(7) yes
C37 C52 1.475(8) yes
C38 C39 1.451(8) yes
C38 C51 1.513(8) yes
C40 C46 1.523(6) yes
C42 C48 1.529(6) yes
C44 C65 1.433(7) yes
C47 C50 1.398(6) yes
C50 C62 1.494(8) yes
C52 C53 1.334(6) yes
C54 C63 1.389(8) yes
C58 C60 1.375(7) yes
C58 C63 1.396(6) yes
C58 C64 1.509(9) yes
C1 H1 0.950 no
C4 H4 0.950 no
C5 H5 0.950 no
C6 H6 0.950 no
C10 H10 0.950 no
C11 H11 0.950 no
C12 H12 0.950 no
C14 H14 0.950 no
C15 H15 1.000 no
C16 H16 0.950 no
C18 H18 0.950 no
C19 H19 0.950 no
C22 H22 0.950 no
C24 H24 0.950 no
C25 H25 0.950 no
C26 H26 0.950 no
C27 H27A 0.990 no
C27 H27B 0.990 no
C28 H28 1.000 no
C29 H29 0.950 no
C31 H31 0.950 no
C32 H32A 0.990 no
C32 H32B 0.990 no
C33 H33 0.950 no
C34 H34A 0.990 no
C34 H34B 0.990 no
C35 H35 0.950 no
C39 H39 0.950 no
C40 H40A 0.990 no
C40 H40B 0.990 no
C42 H42A 0.990 no
C42 H42B 0.990 no
C43 H43 0.950 no
C44 H44 0.950 no
C47 H47 0.950 no
C49 H49A 0.990 no
C49 H49B 0.990 no
C51 H51A 0.990 no
C51 H51B 0.990 no
C52 H52 0.950 no
C53 H53 0.950 no
C54 H54 0.950 no
C55 H55A 0.990 no
C55 H55B 0.990 no
C56 H56 0.950 no
C57 H57A 0.980 no
C57 H57B 0.980 no
C57 H57C 0.980 no
C59 H59 0.950 no
C60 H60 0.950 no
C61 H61A 0.980 no
C61 H61B 0.980 no
C61 H61C 0.980 no
C62 H62A 0.980 no
C62 H62B 0.980 no
C62 H62C 0.980 no
C63 H63 0.950 no
C64 H64A 0.980 no
C64 H64B 0.980 no
C64 H64C 0.980 no

loop_
_geom_contact_atom_site_label_1
_geom_contact_atom_site_label_2
_geom_contact_distance
_geom_contact_publ_flag
_geom_contact_site_symmetry_2
S1 C18 3.265(5) no .
S1 C46 3.368(5) no .
S2 C25 3.282(5) no .
S2 C29 3.334(6) no .
S2 C48 3.334(6) no .
O1 C10 2.918(7) no .
O1 C17 3.017(6) no .
O1 C20 2.889(6) no .
O1 C34 3.181(6) no .
O1 C40 3.253(6) no .
O1 C46 2.897(6) no .
O1 C53 3.058(6) no .
O1 C55 3.152(7) no .
O2 C35 2.936(7) no .
O2 C42 2.917(6) no .
O3 C12 3.162(6) no .
O3 C21 3.000(6) no .
O3 C27 3.171(7) no .
O3 C29 3.104(6) no .
O3 C30 2.932(7) no .
O3 C42 3.117(7) no .
O3 C48 2.865(7) no .
O3 C49 3.209(7) no .
O4 C6 3.002(7) no .
O4 C8 2.990(6) no .
O4 C18 2.975(6) no .
O5 C27 2.925(6) no .
O5 C54 2.995(7) no .
O6 C2 3.220(5) no .
O6 C5 2.882(6) no .
O6 C25 3.459(5) no .
O6 C29 3.263(7) no .
O7 C16 3.022(7) no .
O7 C34 2.898(5) no .
O8 C29 3.559(6) no .
O9 C31 2.912(7) no .
O9 C40 2.980(5) no .
O10 C19 3.376(6) no .
O10 C53 3.556(6) no .
N1 C6 3.473(7) no .
N1 C20 3.360(7) no .
N1 C40 3.438(5) no .
N1 C52 3.466(7) no .
N1 C53 3.275(7) no .
N2 C15 2.954(6) no .
N2 C30 2.840(6) no .
N2 C35 3.591(6) no .
N2 C54 3.382(7) no .
N3 C12 3.149(7) no .
N3 C29 3.321(6) no .
N3 C30 3.398(6) no .
N3 C39 3.510(6) no .
N3 C42 3.371(7) no .
N4 C16 3.473(6) no .
N4 C20 2.803(6) no .
N4 C28 2.901(5) no .
C1 C2 2.765(6) no .
C2 C12 3.539(7) no .
C2 C23 3.166(7) no .
C3 C26 2.766(7) no .
C4 C8 2.762(7) no .
C5 C25 3.521(7) no .
C5 C56 2.780(6) no .
C6 C8 3.562(6) no .
C6 C18 3.397(6) no .
C6 C22 2.771(6) no .
C8 C41 3.373(6) no .
C9 C45 2.802(8) no .
C10 C47 2.779(8) no .
C11 C65 2.755(8) no .
C12 C14 2.777(8) no .
C13 C23 2.781(8) no .
C15 C27 3.367(7) no .
C15 C39 2.897(7) no .
C15 C44 3.166(7) no .
C16 C43 2.773(8) no .
C17 C32 3.093(8) no .
C17 C37 3.057(7) no .
C17 C52 3.155(8) no .
C17 C53 2.990(8) no .
C18 C59 2.838(7) no .
C19 C28 3.188(8) no .
C19 C32 3.174(8) no .
C19 C37 3.097(8) no .
C19 C40 3.402(6) no .
C20 C37 2.963(6) no .
C21 C29 3.000(5) no .
C21 C38 3.112(7) no .
C21 C39 3.158(6) no .
C21 C51 3.074(8) no .
C23 C25 3.163(7) no .
C24 C25 2.841(8) no .
C27 C36 3.227(6) no .
C27 C48 2.915(6) no .
C27 C54 3.271(7) no .
C28 C34 3.361(6) no .
C28 C52 2.890(7) no .
C29 C51 2.912(8) no .
C30 C38 2.963(7) no .
C31 C33 2.779(7) no .
C31 C40 3.536(7) no .
C32 C53 2.865(7) no .
C34 C45 3.530(8) no .
C34 C46 2.916(6) no .
C35 C42 3.525(7) no .
C35 C63 2.770(7) no .
C36 C42 3.181(7) no .
C36 C58 2.790(8) no .
C37 C46 3.155(6) no .
C38 C44 3.221(6) no .
C38 C48 3.217(7) no .
C39 C48 3.182(6) no .
C40 C45 3.140(6) no .
C40 C55 2.995(8) no .
C41 C50 2.807(8) no .
C42 C44 3.376(6) no .
C42 C49 3.005(5) no .
C44 C51 3.166(7) no .
C46 C52 3.165(7) no .
C54 C60 2.770(6) no .
S1 C22 3.576(5) no 2_655
O1 C22 3.434(6) no 2_655
O1 C50 3.192(5) no 2_655
O1 C62 3.273(7) no 2_655
O2 C51 3.433(7) no 2_566
O2 C59 3.440(6) no 2_666
O2 C60 3.323(5) no 2_666
O3 O3 3.474(4) no 2_556
O4 C22 3.558(5) no 2_655
O4 C24 3.496(6) no 2_666
O4 C33 3.493(6) no 2_655
O4 C57 3.486(7) no 2_655
O5 O9 3.554(4) no .
O5 C4 3.295(6) no 1_455
O5 C26 3.239(6) no 1_455
O5 C28 3.472(6) no .
O5 C51 3.419(7) no 2_566
O6 O9 2.981(5) no 2_556
O6 C27 3.389(6) no 2_556
O6 C31 3.376(6) no 2_556
O6 C54 3.512(5) no 2_556
O7 C6 3.456(6) no 1_455
O7 C16 3.271(6) no 2_555
O7 C33 3.516(7) no 2_555
O8 C32 3.476(8) no 2_566
O9 O5 3.554(4) no .
O9 O6 2.981(5) no 2_556
O9 C5 3.297(6) no 2_556
O10 C12 3.136(7) no 2_666
O10 C21 3.594(6) no 2_666
O10 C35 3.404(6) no 2_666
O10 C42 3.325(6) no 2_666
C1 C9 3.595(6) no 2_556
C2 C31 3.599(6) no 2_556
C2 C43 3.564(6) no 2_556
C4 O5 3.295(6) no 1_655
C5 O9 3.297(6) no 2_556
C5 C49 3.571(6) no 2_556
C6 O7 3.456(6) no 1_655
C6 C14 3.564(7) no 2_656
C9 C1 3.595(6) no 2_556
C9 C11 3.598(7) no 2_556
C10 C10 3.301(6) no 2_655
C10 C22 3.590(7) no 2_655
C10 C41 3.422(6) no 2_655
C11 C9 3.598(7) no 2_556
C11 C43 3.598(6) no 2_556
C12 O10 3.136(7) no 2_666
C14 C6 3.564(7) no 2_656
C14 C47 3.464(6) no 2_656
C16 O7 3.271(6) no 2_555
C21 O10 3.594(6) no 2_666
C22 S1 3.576(5) no 2_655
C22 O1 3.434(6) no 2_655
C22 O4 3.558(5) no 2_655
C22 C10 3.590(7) no 2_655
C22 C41 3.437(7) no 2_655
C22 C61 3.545(7) no 2_656
C24 O4 3.496(6) no 2_666
C25 C31 3.217(6) no 2_556
C25 C43 3.469(7) no 2_556
C25 C45 3.540(7) no 2_556
C26 O5 3.239(6) no 1_655
C27 O6 3.389(6) no 2_556
C28 O5 3.472(6) no .
C31 O6 3.376(6) no 2_556
C31 C2 3.599(6) no 2_556
C31 C25 3.217(6) no 2_556
C32 O8 3.476(8) no 2_566
C33 O4 3.493(6) no 2_655
C33 O7 3.516(7) no 2_555
C35 O10 3.404(6) no 2_666
C41 C10 3.422(6) no 2_655
C41 C22 3.437(7) no 2_655
C42 O10 3.325(6) no 2_666
C43 C2 3.564(6) no 2_556
C43 C11 3.598(6) no 2_556
C43 C25 3.469(7) no 2_556
C45 C25 3.540(7) no 2_556
C47 C14 3.464(6) no 2_656
C49 C5 3.571(6) no 2_556
C50 O1 3.192(5) no 2_655
C51 O2 3.433(7) no 2_566
C51 O5 3.419(7) no 2_566
C54 O6 3.512(5) no 2_556
C57 O4 3.486(7) no 2_655
C59 O2 3.440(6) no 2_666
C60 O2 3.323(5) no 2_666
C61 C22 3.545(7) no 2_656
C62 O1 3.273(7) no 2_655
S1 H6 2.8550 no .
S1 H10 2.8304 no .
S1 H18 3.0251 no .
S1 H40A 3.2726 no .
S2 H5 2.8092 no .
S2 H12 2.8303 no .
S2 H25 3.0374 no .
S2 H29 3.2316 no .
S2 H42B 3.3898 no .
S3 H27A 3.0084 no .
S3 H27B 2.6914 no .
S3 H35 2.8451 no .
S3 H42A 2.7192 no .
S3 H42B 2.8911 no .
S3 H54 2.8173 no .
S4 H16 2.8488 no .
S4 H31 2.8435 no .
S4 H34A 2.7430 no .
S4 H34B 3.1711 no .
S4 H40A 2.9914 no .
S4 H40B 2.6657 no .
O1 H10 2.5476 no .
O1 H34B 2.5171 no .
O1 H40A 2.8046 no .
O1 H53 2.8974 no .
O1 H55B 2.9981 no .
O2 H35 2.5746 no .
O2 H42A 2.4922 no .
O2 H42B 3.3200 no .
O3 H12 2.9946 no .
O3 H27A 2.4961 no .
O3 H29 2.9527 no .
O3 H42B 2.5960 no .
O3 H49B 3.1037 no .
O4 H6 2.6926 no .
O4 H18 2.3987 no .
O5 H27A 3.4508 no .
O5 H27B 2.4680 no .
O5 H54 2.6891 no .
O6 H5 2.4978 no .
O6 H25 3.0632 no .
O6 H29 2.9333 no .
O6 H39 3.4708 no .
O7 H16 2.7321 no .
O7 H34A 2.4253 no .
O7 H34B 3.4746 no .
O8 H39 2.5513 no .
O8 H51A 2.5404 no .
O8 H51B 2.7579 no .
O9 H28 3.5358 no .
O9 H31 2.5541 no .
O9 H40A 3.5513 no .
O9 H40B 2.5450 no .
O10 H19 3.3383 no .
O10 H32A 2.7985 no .
O10 H32B 2.5019 no .
O10 H52 2.5991 no .
N1 H6 3.4677 no .
N1 H18 2.8397 no .
N1 H19 3.1862 no .
N1 H40A 3.1784 no .
N2 H15 2.6056 no .
N2 H49A 2.7894 no .
N2 H49B 3.2907 no .
N2 H54 3.3451 no .
N3 H12 2.9373 no .
N3 H25 2.8339 no .
N3 H42B 3.0959 no .
N3 H44 3.1680 no .
N4 H16 3.4231 no .
N4 H28 2.5412 no .
N4 H55A 2.7538 no .
N4 H55B 3.2648 no .
C1 H25 3.2883 no .
C2 H11 3.2369 no .
C2 H12 3.4757 no .
C2 H24 3.2999 no .
C2 H44 3.1905 no .
C3 H4 3.2561 no .
C3 H18 3.3096 no .
C4 H18 3.2946 no .
C5 H12 3.2782 no .
C5 H25 2.7027 no .
C6 H10 3.2829 no .
C6 H18 3.0204 no .
C8 H6 3.2882 no .
C8 H19 3.2092 no .
C8 H26 3.2331 no .
C8 H59 3.2936 no .
C9 H16 3.2738 no .
C9 H22 2.7088 no .
C9 H31 3.2634 no .
C10 H6 3.2825 no .
C10 H40A 2.7500 no .
C11 H24 3.2644 no .
C12 H5 3.2795 no .
C12 H25 3.3577 no .
C13 H5 3.2873 no .
C13 H12 3.2761 no .
C14 H25 3.4617 no .
C14 H56 3.2513 no .
C14 H61A 2.8282 no .
C14 H61B 2.6716 no .
C14 H61C 3.2969 no .
C15 H29 3.3973 no .
C15 H42A 2.9216 no .
C15 H42B 3.4074 no .
C15 H44 3.0740 no .
C15 H49A 2.7514 no .
C15 H49B 3.4191 no .
C16 H10 3.4491 no .
C16 H22 3.5742 no .
C16 H31 3.2716 no .
C16 H34B 3.4791 no .
C17 H28 3.3841 no .
C17 H32B 3.2058 no .
C17 H40A 2.6315 no .
C17 H40B 2.7807 no .
C18 H4 3.2831 no .
C18 H6 2.7880 no .
C19 H32B 2.9024 no .
C19 H40B 3.3021 no .
C19 H59 2.8711 no .
C20 H32A 3.0676 no .
C20 H32B 3.3688 no .
C20 H34A 3.3981 no .
C20 H34B 2.9099 no .
C20 H40A 3.1330 no .
C20 H40B 3.3485 no .
C20 H52 3.3348 no .
C21 H15 3.3607 no .
C21 H42A 2.7508 no .
C21 H42B 2.6390 no .
C21 H51A 3.1225 no .
C22 H47 3.2482 no .
C22 H57B 3.5987 no .
C22 H62A 2.8503 no .
C22 H62B 3.2982 no .
C22 H62C 2.6850 no .
C23 H14 3.2434 no .
C23 H25 2.6438 no .
C23 H56 3.2486 no .
C24 H11 3.2513 no .
C24 H44 2.9465 no .
C25 H1 3.2771 no .
C26 H59 3.2699 no .
C27 H15 3.2223 no .
C27 H42A 3.2993 no .
C27 H42B 2.6544 no .
C27 H54 2.9363 no .
C28 H19 3.1048 no .
C28 H40A 3.3728 no .
C28 H40B 2.8353 no .
C28 H53 3.3792 no .
C28 H55A 2.7687 no .
C28 H55B 3.4360 no .
C29 H15 3.3551 no .
C29 H49A 3.0444 no .
C29 H49B 2.5309 no .
C29 H51B 3.3809 no .
C30 H27A 2.9130 no .
C30 H27B 3.3932 no .
C30 H39 3.3325 no .
C30 H42A 3.3840 no .
C30 H42B 3.1259 no .
C30 H51A 3.3670 no .
C30 H51B 3.1120 no .
C31 H16 3.2711 no .
C31 H40A 3.2733 no .
C31 H40B 3.2010 no .
C32 H19 2.9115 no .
C32 H52 3.3573 no .
C33 H22 2.9613 no .
C33 H43 3.2615 no .
C33 H57A 3.3226 no .
C33 H57B 2.7313 no .
C33 H57C 2.8178 no .
C34 H10 3.5930 no .
C34 H16 3.3623 no .
C34 H28 3.2151 no .
C34 H40A 2.6650 no .
C34 H40B 3.2944 no .
C35 H42A 3.4679 no .
C35 H42B 3.0206 no .
C35 H54 3.2730 no .
C36 H27A 3.0269 no .
C36 H27B 3.3207 no .
C36 H42A 3.3857 no .
C36 H42B 2.8557 no .
C36 H60 3.2527 no .
C36 H63 3.2540 no .
C37 H19 3.1424 no .
C37 H28 3.4031 no .
C37 H53 3.3020 no .
C38 H15 3.4226 no .
C38 H29 3.2967 no .
C38 H44 3.2763 no .
C39 H51A 3.2872 no .
C39 H51B 3.0198 no .
C40 H10 3.1399 no .
C40 H19 3.5695 no .
C40 H28 2.5854 no .
C40 H31 3.4210 no .
C40 H34A 3.2898 no .
C40 H34B 2.5801 no .
C40 H55A 3.5589 no .
C41 H18 3.4395 no .
C41 H22 3.2482 no .
C41 H40A 3.2793 no .
C41 H47 3.2678 no .
C42 H15 2.6572 no .
C42 H27A 2.5772 no .
C42 H27B 3.2937 no .
C42 H35 3.4221 no .
C42 H44 3.5557 no .
C42 H49A 3.5765 no .
C43 H22 3.1212 no .
C43 H33 3.2601 no .
C43 H57A 2.5608 no .
C43 H57B 3.1726 no .
C43 H57C 3.0958 no .
C44 H24 2.8794 no .
C44 H42A 3.2517 no .
C44 H51A 2.8158 no .
C45 H10 3.5962 no .
C45 H33 3.2669 no .
C45 H34B 3.5046 no .
C45 H40A 2.9514 no .
C45 H40B 3.1414 no .
C45 H43 3.2725 no .
C46 H19 2.8130 no .
C46 H32A 3.4321 no .
C46 H32B 2.9917 no .
C46 H34B 3.0925 no .
C46 H53 3.2563 no .
C46 H55A 3.2320 no .
C46 H55B 3.3174 no .
C47 H22 3.2458 no .
C47 H62A 3.0526 no .
C47 H62B 2.5749 no .
C47 H62C 3.2142 no .
C48 H27A 3.1069 no .
C48 H29 3.2641 no .
C48 H44 2.7965 no .
C48 H49A 3.2223 no .
C48 H49B 3.3209 no .
C48 H51A 2.9814 no .
C48 H51B 3.4568 no .
C49 H15 2.7091 no .
C49 H29 2.6876 no .
C49 H42B 3.4035 no .
C50 H6 3.2894 no .
C50 H10 3.2794 no .
C51 H39 3.3909 no .
C51 H44 2.8983 no .
C52 H32A 2.9309 no .
C52 H32B 3.2932 no .
C53 H28 3.3410 no .
C53 H32A 3.2761 no .
C53 H55A 3.0352 no .
C53 H55B 2.5567 no .
C54 H27A 2.8508 no .
C54 H27B 3.1423 no .
C54 H35 3.2726 no .
C54 H42B 3.5745 no .
C55 H28 2.7275 no .
C55 H40A 3.4191 no .
C55 H53 2.6845 no .
C56 H14 3.2498 no .
C56 H61A 3.0794 no .
C56 H61B 3.2152 no .
C56 H61C 2.5982 no .
C57 H22 3.1122 no .
C57 H33 2.6844 no .
C57 H43 2.6641 no .
C57 H62C 3.5514 no .
C58 H35 3.2670 no .
C58 H54 3.2825 no .
C59 H19 2.9467 no .
C59 H26 3.2577 no .
C60 H63 3.2372 no .
C60 H64A 2.7625 no .
C60 H64B 2.7654 no .
C60 H64C 3.3015 no .
C61 H14 2.6452 no .
C61 H56 2.6941 no .
C62 H22 2.6636 no .
C62 H47 2.6757 no .
C62 H57B 3.5887 no .
C63 H60 3.2390 no .
C63 H64A 3.1506 no .
C63 H64B 3.1348 no .
C63 H64C 2.5575 no .
C64 H60 2.6589 no .
C64 H63 2.6684 no .
C65 H1 3.2491 no .
C65 H25 3.3094 no .
H1 H11 2.3028 no .
H1 H24 2.3403 no .
H4 H26 2.3185 no .
H4 H59 2.3367 no .
H5 H14 2.3398 no .
H5 H25 2.8047 no .
H6 H18 2.2604 no .
H6 H47 2.3379 no .
H10 H22 2.3126 no .
H10 H34B 2.7663 no .
H10 H40A 2.1862 no .
H11 H25 2.3481 no .
H12 H42B 2.8994 no .
H12 H56 2.3345 no .
H14 H61A 2.8070 no .
H14 H61B 2.5634 no .
H14 H61C 3.5696 no .
H15 H42A 2.8561 no .
H15 H42B 3.5954 no .
H15 H49A 2.5674 no .
H15 H51A 2.5150 no .
H15 H51B 2.3330 no .
H16 H33 2.3230 no .
H16 H34A 3.0829 no .
H16 H34B 3.1138 no .
H18 H26 2.3489 no .
H19 H32B 2.3705 no .
H19 H40B 3.2564 no .
H19 H59 2.9079 no .
H22 H33 3.2456 no .
H22 H43 3.4871 no .
H22 H57A 3.3794 no .
H22 H57B 2.7260 no .
H22 H62A 2.8751 no .
H22 H62B 3.5749 no .
H22 H62C 2.5557 no .
H24 H44 2.9165 no .
H27A H42A 3.4970 no .
H27A H42B 2.4036 no .
H27A H49A 2.8544 no .
H27A H49B 2.2892 no .
H27A H54 2.6384 no .
H27B H42B 3.5017 no .
H27B H49A 2.2791 no .
H27B H49B 2.4594 no .
H27B H54 2.5572 no .
H28 H32A 2.3378 no .
H28 H32B 2.4728 no .
H28 H40A 3.5379 no .
H28 H40B 2.7413 no .
H28 H55A 2.5959 no .
H29 H39 2.2397 no .
H29 H49A 3.2649 no .
H29 H49B 2.3126 no .
H31 H40A 3.3459 no .
H31 H40B 2.8386 no .
H31 H43 2.3272 no .
H33 H57B 2.6456 no .
H33 H57C 2.8082 no .
H34A H40A 3.5041 no .
H34A H55A 2.2804 no .
H34A H55B 2.4598 no .
H34B H40A 2.4211 no .
H34B H40B 3.5025 no .
H34B H55A 2.8551 no .
H34B H55B 2.2928 no .
H35 H42A 3.1021 no .
H35 H42B 3.0598 no .
H35 H60 2.3321 no .
H42A H44 3.2331 no .
H43 H57A 2.3457 no .
H43 H57B 3.3773 no .
H43 H57C 3.2689 no .
H44 H51A 2.2908 no .
H47 H62A 3.2115 no .
H47 H62B 2.3737 no .
H47 H62C 3.4417 no .
H52 H53 2.2341 no .
H53 H55A 3.2338 no .
H53 H55B 2.3242 no .
H54 H63 2.3363 no .
H56 H61A 3.2314 no .
H56 H61B 3.4569 no .
H56 H61C 2.4060 no .
H57A H62A 3.4262 no .
H57A H62C 3.4242 no .
H57B H62A 3.5743 no .
H57B H62C 2.8719 no .
H60 H64A 2.6978 no .
H60 H64B 2.7148 no .
H60 H64C 3.5878 no .
H63 H64A 3.3320 no .
H63 H64B 3.3275 no .
H63 H64C 2.3399 no .
S1 H22 3.3916 no 2_655
S1 H62C 3.4504 no 2_655
S2 H27A 3.4456 no 2_556
S2 H27B 3.5410 no 2_556
S2 H49B 3.3201 no 2_556
S3 H4 3.2419 no 1_455
S3 H32B 3.3684 no .
S3 H51B 3.2288 no 2_566
O1 H22 3.5012 no 2_655
O1 H62B 3.4314 no 2_655
O1 H62C 2.7426 no 2_655
O2 H15 3.2028 no 2_566
O2 H32B 3.3191 no .
O2 H35 3.4733 no 2_666
O2 H51B 2.6072 no 2_566
O2 H59 2.5781 no 2_666
O2 H60 2.7288 no 2_666
O3 H27A 3.2253 no 2_556
O3 H49B 2.9385 no 2_556
O4 H22 3.0073 no 2_655
O4 H24 2.6851 no 2_666
O4 H33 2.8933 no 2_655
O4 H57B 2.6133 no 2_655
O4 H62C 3.3364 no 2_655
O5 H4 2.6958 no 1_455
O5 H26 2.5717 no 1_455
O5 H28 2.8208 no .
O5 H32B 3.1447 no .
O5 H51A 2.9365 no 2_566
O5 H51B 2.9898 no 2_566
O6 H27A 3.0061 no 2_556
O6 H27B 2.9053 no 2_556
O6 H31 2.5672 no 2_556
O6 H54 2.7693 no 2_556
O6 H63 3.5992 no 2_556
O7 H6 2.6978 no 1_455
O7 H16 2.5082 no 2_555
O7 H18 3.3499 no 1_455
O7 H33 3.0169 no 2_555
O7 H47 3.2170 no 1_455
O8 H32A 2.5388 no 2_566
O8 H43 2.7077 no 2_556
O8 H56 3.2993 no 1_455
O8 H57A 3.2494 no 2_556
O9 H5 2.4430 no 2_556
O9 H25 3.2747 no 2_556
O9 H26 2.9915 no 1_455
O9 H27B 3.3834 no .
O9 H54 3.0872 no .
O10 H12 2.2821 no 2_666
O10 H35 2.9934 no 2_666
O10 H42A 3.0115 no 2_666
O10 H42B 2.7632 no 2_666
N2 H4 2.8066 no 1_455
C1 H52 3.1763 no 2_666
C1 H55B 3.5283 no 1_556
C1 H57B 3.5982 no 1_566
C1 H57C 3.2211 no 2_556
C1 H62B 3.5076 no 2_656
C2 H31 3.5422 no 2_556
C2 H43 3.4814 no 2_556
C2 H52 2.9219 no 2_666
C3 H14 3.0122 no 2_656
C3 H42A 3.4159 no 2_666
C3 H44 3.4838 no 2_666
C4 H5 3.5811 no 2_656
C4 H14 3.1376 no 2_656
C4 H15 3.5860 no 2_666
C4 H27B 3.2063 no 1_655
C4 H42A 3.3840 no 2_666
C4 H44 3.0785 no 2_666
C4 H49A 2.8851 no 1_655
C4 H51A 3.2274 no 2_666
C5 H27B 3.0328 no 2_556
C5 H49A 3.3255 no 2_556
C5 H49B 3.1728 no 2_556
C6 H10 3.4140 no 2_655
C6 H14 3.0932 no 2_656
C6 H61B 3.1251 no 2_656
C8 H14 2.8334 no 2_656
C8 H44 3.1662 no 2_666
C10 H10 3.5362 no 2_655
C10 H61B 2.7349 no 2_656
C11 H47 3.1624 no 2_656
C11 H52 3.2555 no 2_666
C11 H55B 3.5905 no 1_556
C11 H62B 2.8293 no 2_656
C13 H64B 3.5486 no 2_656
C13 H64C 2.9673 no 2_656
C14 H47 3.4641 no 2_656
C14 H49A 3.5886 no 2_556
C14 H64B 3.5779 no 2_656
C15 H4 3.5836 no 2_666
C16 H11 3.4081 no 2_556
C16 H16 3.4696 no 2_555
C16 H34A 3.1406 no 2_555
C18 H14 2.8248 no 2_656
C18 H24 3.4877 no 2_666
C18 H44 2.8030 no 2_666
C19 H61A 3.3988 no 2_656
C22 H61B 2.7406 no 2_656
C22 H61C 3.5579 no 2_656
C23 H27B 3.5951 no 2_556
C23 H49B 3.0595 no 2_556
C24 H52 2.9942 no 2_666
C24 H57C 3.3486 no 2_556
C25 H31 3.3583 no 2_556
C25 H47 3.2291 no 2_656
C25 H52 3.1565 no 2_666
C25 H62B 3.3772 no 2_656
C26 H5 3.3265 no 2_656
C26 H14 2.9467 no 2_656
C26 H27B 3.5491 no 1_655
C26 H44 2.7496 no 2_666
C26 H51A 3.0604 no 2_666
C27 H4 2.9595 no 1_455
C27 H5 3.2530 no 2_556
C29 H63 3.3113 no 2_556
C29 H64A 3.2899 no 1_455
C29 H64B 3.5979 no 1_455
C30 H64B 3.5262 no 1_455
C31 H25 3.1879 no 2_556
C31 H61C 3.5677 no 2_656
C32 H51B 3.3348 no 2_566
C33 H11 3.5279 no 2_556
C33 H34A 3.2275 no 2_555
C34 H11 3.3495 no 1_554
C35 H19 3.2926 no .
C35 H35 3.0970 no 2_666
C36 H19 3.1908 no .
C36 H32B 3.4017 no .
C37 H12 3.0287 no 2_666
C38 H32A 2.9966 no 2_566
C38 H43 3.2117 no 2_556
C38 H56 3.5786 no 1_455
C39 H43 3.2001 no 2_556
C39 H56 3.5039 no 1_455
C39 H61C 3.3235 no 1_455
C39 H63 3.2603 no 2_556
C39 H64A 3.4755 no 1_455
C41 H10 3.4601 no 2_655
C41 H22 3.4850 no 2_655
C41 H61B 2.8926 no 2_656
C42 H59 3.5437 no 2_666
C43 H39 3.5057 no 2_556
C43 H61C 3.3925 no 2_656
C44 H52 3.5876 no 2_666
C45 H11 3.5734 no 2_556
C45 H25 3.3104 no 2_556
C47 H10 3.5198 no 2_655
C47 H11 3.3895 no 2_656
C47 H14 3.3666 no 2_656
C47 H25 3.5482 no 2_656
C47 H34B 3.5149 no 2_655
C47 H61B 3.1264 no 2_656
C49 H4 3.1205 no 1_455
C49 H5 3.5080 no 2_556
C49 H64B 3.1405 no 1_455
C50 H61B 2.9357 no 2_656
C51 H32A 3.1023 no 2_566
C52 H12 3.5806 no 2_666
C52 H62A 3.5742 no 1_565
C54 H19 3.2054 no .
C54 H40B 3.2353 no .
C55 H1 3.5280 no 1_554
C55 H11 3.5773 no 1_554
C56 H62A 3.5726 no 2_656
C56 H64C 3.0879 no 2_656
C57 H1 3.3635 no 1_544
C57 H57C 3.4954 no 2_545
C58 H19 3.3679 no .
C58 H61A 3.2382 no 2_656
C59 H14 3.1835 no 2_656
C59 H42A 2.8342 no 2_666
C59 H44 3.4359 no 2_666
C59 H49A 3.1340 no 1_655
C59 H64B 3.2985 no .
C60 H19 3.3528 no .
C60 H59 3.5198 no .
C61 H39 3.2362 no 1_655
C61 H63 2.9986 no 2_656
C61 H64C 3.1500 no 2_656
C62 H11 3.4171 no 2_656
C63 H19 3.2973 no .
C63 H29 3.1740 no 2_556
C63 H39 3.5155 no 2_556
C63 H61A 2.7626 no 2_656
C64 H49A 3.3689 no 1_655
C64 H61A 3.1849 no 2_656
C64 H64A 3.2820 no 2_656
C64 H64C 3.5797 no 2_656
C65 H43 3.5252 no 2_556
C65 H52 2.8585 no 2_666
H1 C55 3.5280 no 1_556
H1 C57 3.3635 no 1_566
H1 H55A 3.3442 no 1_556
H1 H55B 2.8612 no 1_556
H1 H57A 3.4584 no 1_566
H1 H57B 2.9255 no 1_566
H1 H57C 3.1699 no 1_566
H1 H57C 3.1015 no 2_556
H4 S3 3.2419 no 1_655
H4 O5 2.6958 no 1_655
H4 N2 2.8066 no 1_655
H4 C15 3.5836 no 2_666
H4 C27 2.9595 no 1_655
H4 C49 3.1205 no 1_655
H4 H15 3.0189 no 1_655
H4 H15 3.1127 no 2_666
H4 H27B 2.6422 no 1_655
H4 H42A 3.5478 no 2_666
H4 H44 3.5708 no 2_666
H4 H49A 2.4662 no 1_655
H4 H51A 3.1066 no 2_666
H5 O9 2.4430 no 2_556
H5 C4 3.5811 no 2_656
H5 C26 3.3265 no 2_656
H5 C27 3.2530 no 2_556
H5 C49 3.5080 no 2_556
H5 H26 3.2269 no 2_656
H5 H27B 2.4296 no 2_556
H5 H49A 3.3059 no 2_556
H5 H49B 3.3065 no 2_556
H6 O7 2.6978 no 1_655
H6 H14 3.0732 no 2_656
H6 H16 3.5563 no 2_655
H6 H33 3.0648 no 2_655
H10 C6 3.4140 no 2_655
H10 C10 3.5362 no 2_655
H10 C41 3.4601 no 2_655
H10 C47 3.5198 no 2_655
H10 H61B 3.2205 no 2_656
H11 C16 3.4081 no 2_556
H11 C33 3.5279 no 2_556
H11 C34 3.3495 no 1_556
H11 C45 3.5734 no 2_556
H11 C47 3.3895 no 2_656
H11 C55 3.5773 no 1_556
H11 C62 3.4171 no 2_656
H11 H34A 2.8966 no 1_556
H11 H34B 3.1904 no 1_556
H11 H47 2.5476 no 2_656
H11 H55B 2.9839 no 1_556
H11 H62B 2.4805 no 2_656
H12 O10 2.2821 no 2_666
H12 C37 3.0287 no 2_666
H12 C52 3.5806 no 2_666
H12 H52 3.3244 no 2_666
H14 C3 3.0122 no 2_656
H14 C4 3.1376 no 2_656
H14 C6 3.0932 no 2_656
H14 C8 2.8334 no 2_656
H14 C18 2.8248 no 2_656
H14 C26 2.9467 no 2_656
H14 C47 3.3666 no 2_656
H14 C59 3.1835 no 2_656
H14 H6 3.0732 no 2_656
H14 H18 3.3042 no 2_656
H14 H26 3.4632 no 2_656
H14 H47 3.5085 no 2_656
H15 O2 3.2028 no 2_566
H15 C4 3.5860 no 2_666
H15 H4 3.0189 no 1_455
H15 H4 3.1127 no 2_666
H15 H59 3.3004 no 1_455
H16 O7 2.5082 no 2_555
H16 C16 3.4696 no 2_555
H16 H6 3.5563 no 2_655
H16 H16 2.6205 no 2_555
H16 H34A 2.7782 no 2_555
H18 O7 3.3499 no 1_655
H18 H14 3.3042 no 2_656
H18 H24 3.1184 no 2_666
H18 H33 3.2808 no 2_655
H18 H44 3.1726 no 2_666
H19 C35 3.2926 no .
H19 C36 3.1908 no .
H19 C54 3.2054 no .
H19 C58 3.3679 no .
H19 C60 3.3528 no .
H19 C63 3.2973 no .
H19 H35 3.4267 no 2_666
H19 H61A 3.5477 no 2_656
H22 S1 3.3916 no 2_655
H22 O1 3.5012 no 2_655
H22 O4 3.0073 no 2_655
H22 C41 3.4850 no 2_655
H22 H61B 3.2221 no 2_656
H24 O4 2.6851 no 2_666
H24 C18 3.4877 no 2_666
H24 H18 3.1184 no 2_666
H24 H52 3.4948 no 2_666
H24 H57B 3.0073 no 1_566
H24 H57C 3.3770 no 1_566
H24 H57C 3.3258 no 2_556
H25 O9 3.2747 no 2_556
H25 C31 3.1879 no 2_556
H25 C45 3.3104 no 2_556
H25 C47 3.5482 no 2_656
H25 H31 3.2000 no 2_556
H25 H47 2.7178 no 2_656
H25 H62B 3.4578 no 2_656
H26 O5 2.5717 no 1_655
H26 O9 2.9915 no 1_655
H26 H5 3.2269 no 2_656
H26 H14 3.4632 no 2_656
H26 H27B 3.2771 no 1_655
H26 H28 3.2248 no 1_655
H26 H44 3.1035 no 2_666
H26 H51A 2.8196 no 2_666
H27A S2 3.4456 no 2_556
H27A O3 3.2253 no 2_556
H27A O6 3.0061 no 2_556
H27B S2 3.5410 no 2_556
H27B O6 2.9053 no 2_556
H27B O9 3.3834 no .
H27B C4 3.2063 no 1_455
H27B C5 3.0328 no 2_556
H27B C23 3.5951 no 2_556
H27B C26 3.5491 no 1_455
H27B H4 2.6422 no 1_455
H27B H5 2.4296 no 2_556
H27B H26 3.2771 no 1_455
H28 O5 2.8208 no .
H28 H26 3.2248 no 1_455
H28 H51A 3.4120 no 2_566
H29 C63 3.1740 no 2_556
H29 H63 2.6854 no 2_556
H29 H64A 3.2969 no 1_455
H31 O6 2.5672 no 2_556
H31 C2 3.5422 no 2_556
H31 C25 3.3583 no 2_556
H31 H25 3.2000 no 2_556
H31 H39 3.0886 no 2_556
H31 H54 3.3943 no .
H31 H61C 3.3386 no 2_656
H31 H63 3.5635 no .
H32A O8 2.5388 no 2_566
H32A C38 2.9966 no 2_566
H32A C51 3.1023 no 2_566
H32A H51A 3.1870 no 2_566
H32A H51B 2.6118 no 2_566
H32A H56 3.4293 no 2_666
H32A H60 3.2884 no 2_666
H32B S3 3.3684 no .
H32B O2 3.3191 no .
H32B O5 3.1447 no .
H32B C36 3.4017 no .
H32B H35 2.9570 no 2_666
H32B H51B 3.1867 no 2_566
H32B H60 3.1075 no 2_666
H33 O4 2.8933 no 2_655
H33 O7 3.0169 no 2_555
H33 H6 3.0648 no 2_655
H33 H18 3.2808 no 2_655
H33 H34A 2.9376 no 2_555
H34A C16 3.1406 no 2_555
H34A C33 3.2275 no 2_555
H34A H11 2.8966 no 1_554
H34A H16 2.7782 no 2_555
H34A H33 2.9376 no 2_555
H34B C47 3.5149 no 2_655
H34B H11 3.1904 no 1_554
H34B H47 3.2861 no 2_655
H35 O2 3.4733 no 2_666
H35 O10 2.9934 no 2_666
H35 C35 3.0970 no 2_666
H35 H19 3.4267 no 2_666
H35 H32B 2.9570 no 2_666
H35 H35 2.6237 no 2_666
H39 C43 3.5057 no 2_556
H39 C61 3.2362 no 1_455
H39 C63 3.5155 no 2_556
H39 H31 3.0886 no 2_556
H39 H43 2.7905 no 2_556
H39 H56 3.0877 no 1_455
H39 H61A 3.2591 no 1_455
H39 H61C 2.4373 no 1_455
H39 H63 2.5971 no 2_556
H39 H64C 3.5589 no 2_556
H40A H61B 3.1628 no 2_656
H40B C54 3.2353 no .
H40B H54 2.7747 no .
H40B H61A 3.3987 no 2_656
H40B H63 3.5984 no .
H42A O10 3.0115 no 2_666
H42A C3 3.4159 no 2_666
H42A C4 3.3840 no 2_666
H42A C59 2.8342 no 2_666
H42A H4 3.5478 no 2_666
H42A H59 2.6105 no 2_666
H42B O10 2.7632 no 2_666
H43 O8 2.7077 no 2_556
H43 C2 3.4814 no 2_556
H43 C38 3.2117 no 2_556
H43 C39 3.2001 no 2_556
H43 C65 3.5252 no 2_556
H43 H39 2.7905 no 2_556
H43 H61C 3.0099 no 2_656
H44 C3 3.4838 no 2_666
H44 C4 3.0785 no 2_666
H44 C8 3.1662 no 2_666
H44 C18 2.8030 no 2_666
H44 C26 2.7496 no 2_666
H44 C59 3.4359 no 2_666
H44 H4 3.5708 no 2_666
H44 H18 3.1726 no 2_666
H44 H26 3.1035 no 2_666
H47 O7 3.2170 no 1_655
H47 C11 3.1624 no 2_656
H47 C14 3.4641 no 2_656
H47 C25 3.2291 no 2_656
H47 H11 2.5476 no 2_656
H47 H14 3.5085 no 2_656
H47 H25 2.7178 no 2_656
H47 H34B 3.2861 no 2_655
H49A C4 2.8851 no 1_455
H49A C5 3.3255 no 2_556
H49A C14 3.5886 no 2_556
H49A C59 3.1340 no 1_455
H49A C64 3.3689 no 1_455
H49A H4 2.4662 no 1_455
H49A H5 3.3059 no 2_556
H49A H59 2.9492 no 1_455
H49A H64A 3.5820 no 1_455
H49A H64B 2.4635 no 1_455
H49B S2 3.3201 no 2_556
H49B O3 2.9385 no 2_556
H49B C5 3.1728 no 2_556
H49B C23 3.0595 no 2_556
H49B H5 3.3065 no 2_556
H49B H64B 3.1265 no 1_455
H51A O5 2.9365 no 2_566
H51A C4 3.2274 no 2_666
H51A C26 3.0604 no 2_666
H51A H4 3.1066 no 2_666
H51A H26 2.8196 no 2_666
H51A H28 3.4120 no 2_566
H51A H32A 3.1870 no 2_566
H51B S3 3.2288 no 2_566
H51B O2 2.6072 no 2_566
H51B O5 2.9898 no 2_566
H51B C32 3.3348 no 2_566
H51B H32A 2.6118 no 2_566
H51B H32B 3.1867 no 2_566
H51B H60 2.7567 no 1_455
H52 C1 3.1763 no 2_666
H52 C2 2.9219 no 2_666
H52 C11 3.2555 no 2_666
H52 C24 2.9942 no 2_666
H52 C25 3.1565 no 2_666
H52 C44 3.5876 no 2_666
H52 C65 2.8585 no 2_666
H52 H12 3.3244 no 2_666
H52 H24 3.4948 no 2_666
H52 H62A 3.3771 no 1_565
H52 H62B 3.3323 no 1_565
H53 H62A 3.4517 no 1_565
H53 H62B 3.4172 no 1_565
H53 H62C 3.5500 no 2_655
H54 O6 2.7693 no 2_556
H54 O9 3.0872 no .
H54 H31 3.3943 no .
H54 H40B 2.7747 no .
H55A H1 3.3442 no 1_554
H55A H57A 3.4273 no 1_565
H55B C1 3.5283 no 1_554
H55B C11 3.5905 no 1_554
H55B H1 2.8612 no 1_554
H55B H11 2.9839 no 1_554
H55B H62B 3.2627 no 2_655
H56 O8 3.2993 no 1_655
H56 C38 3.5786 no 1_655
H56 C39 3.5039 no 1_655
H56 H32A 3.4293 no 2_666
H56 H39 3.0877 no 1_655
H56 H62A 3.5083 no 2_656
H56 H64C 3.1692 no 2_656
H57A O8 3.2494 no 2_556
H57A H1 3.4584 no 1_544
H57A H55A 3.4273 no 1_545
H57B O4 2.6133 no 2_655
H57B C1 3.5982 no 1_544
H57B H1 2.9255 no 1_544
H57B H24 3.0073 no 1_544
H57C C1 3.2211 no 2_556
H57C C24 3.3486 no 2_556
H57C C57 3.4954 no 2_545
H57C H1 3.1699 no 1_544
H57C H1 3.1015 no 2_556
H57C H24 3.3770 no 1_544
H57C H24 3.3258 no 2_556
H57C H57C 2.5715 no 2_545
H59 O2 2.5781 no 2_666
H59 C42 3.5437 no 2_666
H59 C60 3.5198 no .
H59 H15 3.3004 no 1_655
H59 H42A 2.6105 no 2_666
H59 H49A 2.9492 no 1_655
H59 H60 3.3292 no .
H59 H64B 2.8676 no .
H60 O2 2.7288 no 2_666
H60 H32A 3.2884 no 2_666
H60 H32B 3.1075 no 2_666
H60 H51B 2.7567 no 1_655
H60 H59 3.3292 no .
H61A C19 3.3988 no 2_656
H61A C58 3.2382 no 2_656
H61A C63 2.7626 no 2_656
H61A C64 3.1849 no 2_656
H61A H19 3.5477 no 2_656
H61A H39 3.2591 no 1_655
H61A H40B 3.3987 no 2_656
H61A H63 2.2494 no 2_656
H61A H64B 3.2726 no 2_656
H61A H64C 2.6434 no 2_656
H61B C6 3.1251 no 2_656
H61B C10 2.7349 no 2_656
H61B C22 2.7406 no 2_656
H61B C41 2.8926 no 2_656
H61B C47 3.1264 no 2_656
H61B C50 2.9357 no 2_656
H61B H10 3.2205 no 2_656
H61B H22 3.2221 no 2_656
H61B H40A 3.1628 no 2_656
H61B H62A 3.5450 no 2_656
H61C C22 3.5579 no 2_656
H61C C31 3.5677 no 2_656
H61C C39 3.3235 no 1_655
H61C C43 3.3925 no 2_656
H61C H31 3.3386 no 2_656
H61C H39 2.4373 no 1_655
H61C H43 3.0099 no 2_656
H61C H62A 3.3974 no 2_656
H61C H63 2.9392 no 2_656
H61C H64C 3.3857 no 2_656
H62A C52 3.5742 no 1_545
H62A C56 3.5726 no 2_656
H62A H52 3.3771 no 1_545
H62A H53 3.4517 no 1_545
H62A H56 3.5083 no 2_656
H62A H61B 3.5450 no 2_656
H62A H61C 3.3974 no 2_656
H62B O1 3.4314 no 2_655
H62B C1 3.5076 no 2_656
H62B C11 2.8293 no 2_656
H62B C25 3.3772 no 2_656
H62B H11 2.4805 no 2_656
H62B H25 3.4578 no 2_656
H62B H52 3.3323 no 1_545
H62B H53 3.4172 no 1_545
H62B H55B 3.2627 no 2_655
H62C S1 3.4504 no 2_655
H62C O1 2.7426 no 2_655
H62C O4 3.3364 no 2_655
H62C H53 3.5500 no 2_655
H63 O6 3.5992 no 2_556
H63 C29 3.3113 no 2_556
H63 C39 3.2603 no 2_556
H63 C61 2.9986 no 2_656
H63 H29 2.6854 no 2_556
H63 H31 3.5635 no .
H63 H39 2.5971 no 2_556
H63 H40B 3.5984 no .
H63 H61A 2.2494 no 2_656
H63 H61C 2.9392 no 2_656
H64A C29 3.2899 no 1_655
H64A C39 3.4755 no 1_655
H64A C64 3.2820 no 2_656
H64A H29 3.2969 no 1_655
H64A H49A 3.5820 no 1_655
H64A H64A 2.8930 no 2_656
H64A H64C 2.8019 no 2_656
H64B C13 3.5486 no 2_656
H64B C14 3.5779 no 2_656
H64B C29 3.5979 no 1_655
H64B C30 3.5262 no 1_655
H64B C49 3.1405 no 1_655
H64B C59 3.2985 no .
H64B H49A 2.4635 no 1_655
H64B H49B 3.1265 no 1_655
H64B H59 2.8676 no .
H64B H61A 3.2726 no 2_656
H64C C13 2.9673 no 2_656
H64C C56 3.0879 no 2_656
H64C C61 3.1500 no 2_656
H64C C64 3.5797 no 2_656
H64C H39 3.5589 no 2_556
H64C H56 3.1692 no 2_656
H64C H61A 2.6434 no 2_656
H64C H61C 3.3857 no 2_656
H64C H64A 2.8019 no 2_656
H64C H64C 3.5291 no 2_656

loop_
_geom_torsion_atom_site_label_1
_geom_torsion_atom_site_label_2
_geom_torsion_atom_site_label_3
_geom_torsion_atom_site_label_4
_geom_torsion
_geom_torsion_publ_flag
O1 S1 N1 C8 -174.8(3) no
O1 S1 N1 C17 24.5(4) no
O1 S1 C41 C6 164.1(3) no
O1 S1 C41 C10 -14.5(4) no
O4 S1 N1 C8 -45.7(4) no
O4 S1 N1 C17 153.5(4) no
O4 S1 C41 C6 31.2(4) no
O4 S1 C41 C10 -147.4(3) no
N1 S1 C41 C6 -82.1(4) no
N1 S1 C41 C10 99.3(3) no
C41 S1 N1 C8 69.6(3) no
C41 S1 N1 C17 -91.1(4) no
O3 S2 N3 C2 -166.3(3) no
O3 S2 N3 C21 21.3(4) no
O3 S2 C23 C5 -121.9(3) no
O3 S2 C23 C12 57.2(4) no
O6 S2 N3 C2 64.4(3) no
O6 S2 N3 C21 -108.1(3) no
O6 S2 C23 C5 9.6(4) no
O6 S2 C23 C12 -171.4(3) no
N3 S2 C23 C5 125.1(3) no
N3 S2 C23 C12 -55.8(4) no
C23 S2 N3 C2 -50.9(4) no
C23 S2 N3 C21 136.7(3) no
O2 S3 N2 C27 178.7(3) no
O2 S3 N2 C42 -51.4(4) no
O2 S3 C36 C35 16.9(4) no
O2 S3 C36 C54 -168.2(3) no
O5 S3 N2 C27 49.6(4) no
O5 S3 N2 C42 179.4(3) no
O5 S3 C36 C35 147.9(3) no
O5 S3 C36 C54 -37.2(4) no
N2 S3 C36 C35 -97.5(4) no
N2 S3 C36 C54 77.3(4) no
C36 S3 N2 C27 -65.9(3) no
C36 S3 N2 C42 64.0(3) no
O7 S4 N4 C34 -31.6(4) no
O7 S4 N4 C40 -172.6(3) no
O7 S4 C45 C16 32.8(4) no
O7 S4 C45 C31 -146.1(3) no
O9 S4 N4 C34 -160.3(3) no
O9 S4 N4 C40 58.7(3) no
O9 S4 C45 C16 163.6(3) no
O9 S4 C45 C31 -15.3(4) no
N4 S4 C45 C16 -82.4(3) no
N4 S4 C45 C31 98.8(3) no
C45 S4 N4 C34 84.7(4) no
C45 S4 N4 C40 -56.2(3) no
S1 N1 C8 C3 -164.5(3) no
S1 N1 C8 C18 16.2(7) no
S1 N1 C17 C19 163.2(3) no
S1 N1 C17 C46 -19.9(7) no
C8 N1 C17 C19 0.2(5) no
C8 N1 C17 C46 177.1(4) no
C17 N1 C8 C3 -0.2(5) no
C17 N1 C8 C18 -179.5(5) no
S3 N2 C27 C49 -157.7(3) no
S3 N2 C42 C48 168.4(3) no
C27 N2 C42 C48 -59.5(5) no
C42 N2 C27 C49 70.9(5) no
S2 N3 C2 C25 3.6(6) no
S2 N3 C2 C65 -176.0(3) no
S2 N3 C21 C44 176.0(3) no
S2 N3 C21 C48 -6.8(6) no
C2 N3 C21 C44 2.5(4) no
C2 N3 C21 C48 179.7(4) no
C21 N3 C2 C25 177.4(4) no
C21 N3 C2 C65 -2.2(4) no
S4 N4 C34 C55 145.7(3) no
S4 N4 C40 C46 -156.9(3) no
C34 N4 C40 C46 58.7(5) no
C40 N4 C34 C55 -72.0(5) no
C11 C1 C24 C65 -0.4(6) no
C24 C1 C11 C25 1.4(7) no
N3 C2 C25 C11 179.5(4) no
N3 C2 C65 C24 -178.4(3) no
N3 C2 C65 C44 1.1(4) no
C25 C2 C65 C24 2.0(6) no
C25 C2 C65 C44 -178.6(4) no
C65 C2 C25 C11 -1.0(6) no
C8 C3 C19 C17 0.0(5) no
C19 C3 C8 N1 0.1(5) no
C19 C3 C8 C18 179.5(4) no
C8 C3 C59 C4 -1.6(7) no
C59 C3 C8 N1 -178.0(4) no
C59 C3 C8 C18 1.4(7) no
C19 C3 C59 C4 -179.2(5) no
C59 C3 C19 C17 177.8(5) no
C26 C4 C59 C3 0.4(7) no
C59 C4 C26 C18 1.1(7) no
C14 C5 C23 S2 177.8(3) no
C14 C5 C23 C12 -1.2(6) no
C23 C5 C14 C13 3.1(6) no
C41 C6 C47 C50 0.7(7) no
C47 C6 C41 S1 177.4(4) no
C47 C6 C41 C10 -4.0(6) no
N1 C8 C18 C26 179.3(4) no
C3 C8 C18 C26 0.1(7) no
C33 C9 C43 C31 1.9(6) no
C43 C9 C33 C16 -1.6(6) no
C57 C9 C33 C16 178.2(4) no
C57 C9 C43 C31 -177.9(4) no
C22 C10 C41 S1 -177.5(4) no
C22 C10 C41 C6 3.9(6) no
C41 C10 C22 C50 -0.5(7) no
C1 C11 C25 C2 -0.7(6) no
C23 C12 C56 C13 0.4(7) no
C56 C12 C23 S2 -179.5(4) no
C56 C12 C23 C5 -0.5(7) no
C14 C13 C56 C12 1.4(7) no
C56 C13 C14 C5 -3.2(6) no
C61 C13 C14 C5 177.2(4) no
C61 C13 C56 C12 -179.0(4) no
C30 C15 C48 C21 -112.5(4) no
C30 C15 C48 C30 0.0(2) no
C30 C15 C48 C42 108.4(4) no
C48 C15 C30 C29 107.3(4) no
C48 C15 C30 C48 0.0(2) no
C48 C15 C30 C49 -108.0(4) no
C30 C15 C51 C38 23.0(6) no
C51 C15 C30 C29 -8.1(6) no
C51 C15 C30 C48 -115.4(5) no
C51 C15 C30 C49 136.6(4) no
C48 C15 C51 C38 -50.5(5) no
C51 C15 C48 C21 -4.8(6) no
C51 C15 C48 C30 107.7(5) no
C51 C15 C48 C42 -143.9(4) no
C33 C16 C45 S4 -176.7(4) no
C33 C16 C45 C31 2.2(6) no
C45 C16 C33 C9 -0.4(6) no
N1 C17 C19 C3 -0.1(5) no
N1 C17 C46 C20 -58.7(6) no
N1 C17 C46 C28 -130.8(4) no
N1 C17 C46 C40 90.5(5) no
C19 C17 C46 C20 117.7(5) no
C19 C17 C46 C28 45.6(7) no
C19 C17 C46 C40 -93.1(5) no
C46 C17 C19 C3 -177.0(4) no
C8 C18 C26 C4 -1.4(7) no
C28 C20 C46 C17 -109.1(4) no
C28 C20 C46 C28 0.00(17) no
C28 C20 C46 C40 103.3(4) no
C46 C20 C28 C32 114.6(5) no
C46 C20 C28 C46 0.00(16) no
C28 C20 C53 C52 9.3(8) no
C53 C20 C28 C32 6.6(7) no
C53 C20 C28 C46 -108.0(5) no
C28 C20 C55 C34 -76.4(6) no
C55 C20 C28 C32 -136.8(5) no
C55 C20 C28 C46 108.5(5) no
C46 C20 C53 C52 -56.8(7) no
C53 C20 C46 C17 -5.7(6) no
C53 C20 C46 C28 103.4(4) no
C53 C20 C46 C40 -153.3(4) no
C46 C20 C55 C34 -7.5(6) no
C55 C20 C46 C17 142.4(4) no
C55 C20 C46 C28 -108.5(4) no
C55 C20 C46 C40 -5.3(6) no
C53 C20 C55 C34 140.8(4) no
C55 C20 C53 C52 154.1(5) no
N3 C21 C44 C65 -1.9(5) no
N3 C21 C48 C15 134.2(4) no
N3 C21 C48 C30 63.8(6) no
N3 C21 C48 C42 -84.4(5) no
C44 C21 C48 C15 -49.1(6) no
C44 C21 C48 C30 -119.5(5) no
C44 C21 C48 C42 92.3(6) no
C48 C21 C44 C65 -179.1(4) no
C10 C22 C50 C47 -2.8(7) no
C10 C22 C50 C62 175.8(4) no
C1 C24 C65 C2 -1.3(6) no
C1 C24 C65 C44 179.4(4) no
N2 C27 C49 C30 -42.8(6) no
C20 C28 C32 C37 -27.0(7) no
C20 C28 C46 C17 112.2(4) no
C20 C28 C46 C20 0.00(17) no
C20 C28 C46 C40 -109.6(4) no
C32 C28 C46 C17 5.4(7) no
C32 C28 C46 C20 -106.8(5) no
C32 C28 C46 C40 143.5(5) no
C46 C28 C32 C37 45.1(7) no
C30 C29 C39 C38 5.7(7) no
C39 C29 C30 C15 -7.0(7) no
C39 C29 C30 C48 59.5(7) no
C39 C29 C30 C49 -153.2(5) no
C15 C30 C48 C15 0.0(2) no
C15 C30 C48 C21 106.6(5) no
C15 C30 C48 C42 -107.3(5) no
C15 C30 C49 C27 77.2(6) no
C29 C30 C48 C15 -105.0(5) no
C29 C30 C48 C21 1.6(7) no
C29 C30 C48 C42 147.8(5) no
C29 C30 C49 C27 -138.0(4) no
C48 C30 C49 C27 8.6(7) no
C49 C30 C48 C15 108.9(5) no
C49 C30 C48 C21 -144.5(5) no
C49 C30 C48 C42 1.6(7) no
C43 C31 C45 S4 177.0(3) no
C43 C31 C45 C16 -1.9(6) no
C45 C31 C43 C9 -0.1(6) no
C28 C32 C37 O10 -151.7(5) no
C28 C32 C37 C52 32.2(7) no
N4 C34 C55 C20 43.2(5) no
C36 C35 C60 C58 -1.8(8) no
C60 C35 C36 S3 177.1(4) no
C60 C35 C36 C54 2.3(7) no
S3 C36 C54 C63 -175.6(3) no
C35 C36 C54 C63 -0.7(7) no
O10 C37 C52 C53 166.0(5) no
C32 C37 C52 C53 -17.9(8) no
O8 C38 C39 C29 -173.5(4) no
O8 C38 C51 C15 160.0(4) no
C39 C38 C51 C15 -24.3(6) no
C51 C38 C39 C29 10.9(7) no
N4 C40 C46 C17 -169.4(3) no
N4 C40 C46 C20 -18.8(5) no
N4 C40 C46 C28 49.2(5) no
N2 C42 C48 C15 -46.1(5) no
N2 C42 C48 C21 172.2(4) no
N2 C42 C48 C30 22.7(6) no
C21 C44 C65 C2 0.5(5) no
C21 C44 C65 C24 179.9(4) no
C6 C47 C50 C22 2.6(7) no
C6 C47 C50 C62 -176.0(4) no
C37 C52 C53 C20 -3.8(9) no
C36 C54 C63 C58 -1.3(7) no
C60 C58 C63 C54 1.8(8) no
C63 C58 C60 C35 -0.2(8) no
C64 C58 C60 C35 178.6(5) no
C64 C58 C63 C54 -177.0(5) no
